data_7716858
loop_
_publ_author_name
'Gonzalez, Aleida G.'
'Gonzalez, Fernando'
'De Leon, Edgardo'
'Birkhoff, Kaitlyn M.'
'Yruegas, Sam'
'Chen, Haoyuan'
'Shoshani, Manar M.'

_publ_section_title
;
 Synthesis and characterization of NiAl-hydride heterometallics:
 perturbing electron density within Al-H-Ni subunits.
;
_journal_issue 47
_journal_name_full 'Dalton transactions (Cambridge, England : 2003)'
_journal_page_first 18932
_journal_page_last 18945
_journal_paper_doi 10.1039/d4dt01786b
_journal_volume 53
_journal_year 2024
_chemical_formula_moiety '2(C46 H62 Al N2 Ni O2 P3), C4 H6 O'
_chemical_formula_sum 'C96 H130 Al2 N4 Ni2 O5 P6'
_chemical_formula_weight 1777.23
_space_group_crystal_system triclinic
_space_group_IT_number 2
_space_group_name_Hall '-P 1'
_space_group_name_H-M_alt 'P -1'
_atom_sites_solution_hydrogens mixed
_atom_sites_solution_primary iterative
_audit_creation_date 2024-06-10
_audit_creation_method
;
Olex2 1.5
(compiled 2023.02.24 svn.rf166f9f3 for OlexSys, GUI svn.r6725)
;
_audit_update_record
;
2024-06-11 deposited with the CCDC.	2024-08-20 downloaded from the CCDC.
;
_cell_angle_alpha 103.6970(10)
_cell_angle_beta 97.8500(10)
_cell_angle_gamma 90.4850(10)
_cell_formula_units_Z 2
_cell_length_a 13.39500(10)
_cell_length_b 15.9482(2)
_cell_length_c 23.2712(3)
_cell_measurement_reflns_used 39743
_cell_measurement_temperature 101(1)
_cell_measurement_theta_max 74.4730
_cell_measurement_theta_min 1.9790
_cell_volume 4780.40(10)
_computing_cell_refinement 'CrysAlisPro 1.171.42.49 (Rigaku OD, 2022)'
_computing_data_collection 'CrysAlisPro 1.171.42.49 (Rigaku OD, 2022)'
_computing_data_reduction 'CrysAlisPro 1.171.42.49 (Rigaku OD, 2022)'
_computing_molecular_graphics 'Olex2 1.5 (Dolomanov et al., 2009)'
_computing_publication_material 'Olex2 1.5 (Dolomanov et al., 2009)'
_computing_structure_refinement 'SHELXL 2018/3 (Sheldrick, 2015)'
_computing_structure_solution 'SHELXT  (Sheldrick, 2015)'
_diffrn_ambient_temperature 101.15
_diffrn_detector_area_resol_mean 10.0000
_diffrn_detector_type 'HyPix-Arc 150'
_diffrn_measured_fraction_theta_full 0.996
_diffrn_measured_fraction_theta_max 0.996
_diffrn_measurement_details
;
List of Runs (angles in degrees, time in seconds):

  # Type    Start    End  Width  t~exp~   \w     \q     \k     \f   Frames
#--------------------------------------------------------------------------
  1  \w    -81.00 -36.00   0.50    0.67    --  -54.75 -15.00 120.00   90
  2  \w    -54.00 -24.00   0.50    0.67    --  -54.75 -15.00  60.00   60
  3  \w    -95.00 -58.00   0.50    0.67    --  -54.75 -15.00  60.00   74
  4  \w    -89.00 -60.00   0.50    0.67    --  -54.75   0.00  30.00   58
  5  \w    -58.00 -32.00   0.50    0.67    --  -54.75   0.00  30.00   52
  6  \w    -98.00 -31.00   0.50    0.67    --  -54.75 -15.00-180.00  134
  7  \w     30.00  82.00   0.50    0.67    --   63.40   0.00  90.00  104
  8  \w     41.00  94.00   0.50    0.67    --   63.40  15.00 120.00  106
  9  \w     49.00  75.00   0.50    0.67    --   75.19  15.00  60.00   52
 10  \w     84.00 119.00   0.50    0.67    --   75.19  15.00  60.00   70
 11  \w     58.00 107.00   0.50    0.67    --   63.40  15.00   0.00   98
 12  \w     62.00 119.00   0.50    0.67    --   75.19  15.00   0.00  114
 13  \w     50.00 121.00   0.50    0.67    --   75.77  15.00-150.00  142
 14  \w     70.00 111.00   0.50    0.67    --   75.19   0.00 -90.00   82
 15  \w     49.00 113.00   0.50    0.67    --   75.19   0.00 150.00  128
 16  \w     49.00  79.00   0.50    0.67    --   75.19 -95.00  30.00   60
 17  \w     40.00  70.00   0.50    0.67    --   79.16-131.00 102.06   60
 18  \w     84.00 110.00   0.50    0.67    --   79.16-131.00 102.06   52
 19  \w     62.00  97.00   0.50    0.67    --   63.40-135.00  10.00   70
 20  \w     37.00  71.00   0.50    0.67    --   79.16-129.00 -43.91   68
 21  \w     37.00 103.00   0.50    0.67    --   79.16-128.00  40.59  132
 22  \w     84.00 109.00   0.50    0.67    --   79.16-129.00 -43.91   50
 23  \w     41.00  87.00   0.50    0.67    --   63.40-125.00  30.00   92
 24  \w     41.00 110.00   0.50    0.67    --   79.16-130.00-111.11  138
 25  \w     50.00 109.00   0.50    0.67    --   75.19-135.00-169.00  118
 26  \w     37.00  65.00   0.50    0.67    --   63.40-125.00-180.00   56
 27  \w     44.00  89.00   0.50    0.67    --   63.40-125.00-150.00   90
 28  \w     47.00  87.00   0.50    0.67    --   63.40-125.00 -30.00   80
 29  \w     79.00  98.00   0.50    0.67    --   79.16-122.00 -80.33   38
 30  \w     48.00 102.00   0.50    0.67    --   75.19-125.00 120.00  108
 31  \w     57.00  89.00   0.50    0.67    --   63.40-125.00 150.00   64
 32  \w     80.00 102.00   0.50    0.67    --   79.16-123.00 165.15   44
 33  \w     36.00  71.00   0.50    0.67    --   75.19-125.00 150.00   70
 34  \w     26.00  72.00   0.50    0.67    --   63.40 -95.00  30.00   92
 35  \w     27.00  70.00   0.50    0.67    --   63.40 -95.00  90.00   86
 36  \w     42.00  95.50   0.50    0.67    --   79.16-120.00 -14.62  107
 37  \w     38.00  64.00   0.50    0.67    --   79.16-122.00 -80.33   52
 38  \w     37.00  62.00   0.50    0.67    --   75.19 -95.00-180.00   50
 39  \w     31.00  69.00   0.50    0.67    --   63.40 -95.00-120.00   76
 40  \w     55.00  83.00   0.50    0.67    --   75.19 -95.00-120.00   56
 41  \w     53.00  83.00   0.50    0.67    --   75.77 -95.00 -60.00   60
 42  \w     57.00  84.00   0.50    0.67    --   75.77 -95.00  60.00   54
;
_diffrn_measurement_device 'four-circle diffractometer'
_diffrn_measurement_device_type 'XtaLAB Synergy, Dualflex, HyPix-Arc 150'
_diffrn_measurement_method '\w scans'
_diffrn_radiation_type CuK\a
_diffrn_radiation_wavelength 1.54184
_diffrn_reflns_av_R_equivalents 0.0323
_diffrn_reflns_av_unetI/netI 0.0315
_diffrn_reflns_Laue_measured_fraction_full 0.996
_diffrn_reflns_Laue_measured_fraction_max 0.996
_diffrn_reflns_limit_h_max 9
_diffrn_reflns_limit_h_min -15
_diffrn_reflns_limit_k_max 18
_diffrn_reflns_limit_k_min -18
_diffrn_reflns_limit_l_max 27
_diffrn_reflns_limit_l_min -27
_diffrn_reflns_number 68604
_diffrn_reflns_point_group_measured_fraction_full 0.996
_diffrn_reflns_point_group_measured_fraction_max 0.996
_diffrn_reflns_theta_full 66.600
_diffrn_reflns_theta_max 66.600
_diffrn_reflns_theta_min 1.974
_exptl_absorpt_coefficient_mu 2.015
_exptl_absorpt_correction_T_max 1.00000
_exptl_absorpt_correction_T_min 0.97208
_exptl_absorpt_correction_type multi-scan
_exptl_absorpt_process_details
;
CrysAlisPro 1.171.42.49 (Rigaku Oxford Diffraction, 2022)
Empirical absorption correction using spherical harmonics,
implemented in SCALE3 ABSPACK scaling algorithm.
;
_exptl_crystal_colour 'clear yellowish orange'
_exptl_crystal_colour_lustre clear
_exptl_crystal_colour_modifier yellowish
_exptl_crystal_colour_primary orange
_exptl_crystal_density_diffrn 1.235
_exptl_crystal_description needle
_exptl_crystal_F_000 1892
_exptl_crystal_recrystallization_method 'Slow evaporation for diethyl ether'
_exptl_crystal_size_max 0.218
_exptl_crystal_size_mid 0.08
_exptl_crystal_size_min 0.067
_refine_diff_density_max 0.705
_refine_diff_density_min -0.689
_refine_diff_density_rms 0.052
_refine_ls_extinction_method none
_refine_ls_goodness_of_fit_ref 1.044
_refine_ls_hydrogen_treatment mixed
_refine_ls_matrix_type full
_refine_ls_number_parameters 1139
_refine_ls_number_reflns 16801
_refine_ls_number_restraints 0
_refine_ls_restrained_S_all 1.044
_refine_ls_R_factor_all 0.0456
_refine_ls_R_factor_gt 0.0378
_refine_ls_shift/su_max 0.001
_refine_ls_shift/su_mean 0.000
_refine_ls_structure_factor_coef Fsqd
_refine_ls_weighting_details 'w=1/[\s^2^(Fo^2^)+(0.0466P)^2^+3.2606P] where P=(Fo^2^+2Fc^2^)/3'
_refine_ls_weighting_scheme calc
_refine_ls_wR_factor_gt 0.0957
_refine_ls_wR_factor_ref 0.1003
_reflns_Friedel_coverage 0.000
_reflns_number_gt 14404
_reflns_number_total 16801
_reflns_threshold_expression 'I > 2\s(I)'
_cod_data_source_file d4dt01786b2.cif
_cod_data_source_block aggdelete
_cod_depositor_comments 'Adding full bibliography for 7716857--7716860.cif.'
_cod_original_cell_volume 4780.39(10)
_cod_database_code 7716858
_shelx_shelxl_version_number 2018/3
_shelx_space_group_comment
;
The symmetry employed for this shelxl refinement is uniquely defined
by the following loop, which should always be used as a source of
symmetry information in preference to the above space-group names.
They are only intended as comments.
;
_shelx_estimated_absorpt_t_max 0.877
_shelx_estimated_absorpt_t_min 0.668
_olex2_refinement_description
;
1. Fixed Uiso
 At 1.2 times of:
  All C(H) groups, All O(H) groups
 At 1.5 times of:
  All C(H,H,H) groups
2. Uiso/Uaniso restraints and constraints
Uanis(C103) = Uanis(C102)
Uanis(O6) = Uanis(O7)
Uanis(C103) = Uanis(C101)
3. Others
 Sof(C99)=Sof(C94)=Sof(C96)=Sof(H96)=Sof(C97)=Sof(H97)=Sof(C98)=Sof(H98)=
 Sof(C100)=Sof(H10A)=Sof(H10B)=Sof(H10C)=Sof(O4)=Sof(C95)=Sof(H95)=1-FVAR(1)
 Sof(O5)=Sof(C62)=Sof(H62)=Sof(C59)=Sof(H59)=Sof(C60)=Sof(H60)=Sof(C57)=
 Sof(C58)=Sof(C61)=Sof(H61)=Sof(C63)=Sof(H63A)=Sof(H63B)=Sof(H63C)=FVAR(1)
 Sof(O6)=1-FVAR(2)
 Sof(O7)=FVAR(2)
4.a Aromatic/amide H refined with riding coordinates:
 C62(H62), C77(H77), C29(H29), C74(H74), C30(H30), C49(H49), C19(H19),
 C27(H27), C22(H22), C5(H5), C20(H20), C16(H16), C76(H76), C2(H2), C36(H36),
 C67(H67), C51(H51), C40(H40), C66(H66), C21(H21), C83(H83), C69(H69), C39(H39),
  C3(H3), C68(H68), C87(H87), C52(H52), C13(H13), C84(H84), C85(H85), C86(H86),
 C38(H38), C15(H15), C37(H37), C14(H14), C59(H59), C60(H60), C61(H61), C96(H96),
  C97(H97), C98(H98), C95(H95)
4.b Idealised Me refined as rotating group:
 C24(H24A,H24B,H24C), C34(H34A,H34B,H34C), C33(H33A,H33B,H33C), C79(H79A,H79B,
 H79C), C41(H41A,H41B,H41C), C71(H71A,H71B,H71C), C88(H88A,H88B,H88C), C32(H32A,
 H32B,H32C), C54(H54A,H54B,H54C), C80(H80A,H80B,H80C), C90(H90A,H90B,H90C),
 C42(H42A,H42B,H42C), C44(H44A,H44B,H44C), C45(H45A,H45B,H45C), C89(H89A,H89B,
 H89C), C46(H46A,H46B,H46C), C17(H17A,H17B,H17C), C43(H43A,H43B,H43C), C9(H9A,
 H9B,H9C), C56(H56A,H56B,H56C), C55(H55A,H55B,H55C), C10(H10D,H10E,H10F),
 C81(H81A,H81B,H81C), C93(H93A,H93B,H93C), C8(H8A,H8B,H8C), C91(H91A,H91B,H91C),
  C92(H92A,H92B,H92C), C63(H63A,H63B,H63C), C100(H10A,H10B,H10C), C104(H10G,
 H10H,H10I), C101(H10J,H10K,H10L)
;
_olex2_submission_special_instructions 'No special instructions were received'
_oxdiff_exptl_absorpt_empirical_details
;
Empirical correction (ABSPACK) includes:
- Absorption correction using spherical harmonics
- Frame scaling
;

loop_
_space_group_symop_operation_xyz
'x, y, z'
'-x, -y, -z'

loop_
_atom_site_label
_atom_site_type_symbol
_atom_site_fract_x
_atom_site_fract_y
_atom_site_fract_z
_atom_site_U_iso_or_equiv
_atom_site_adp_type
_atom_site_occupancy
_atom_site_site_symmetry_order
_atom_site_calc_flag
_atom_site_refinement_flags_posn
_atom_site_refinement_flags_adp
_atom_site_refinement_flags_occupancy
_atom_site_disorder_assembly
_atom_site_disorder_group
Ni1 Ni 0.12281(2) 0.70508(2) 0.17356(2) 0.01993(8) Uani 1 1 d . . . . .
Ni2 Ni 0.68040(2) 0.12857(2) 0.40225(2) 0.02331(9) Uani 1 1 d . . . . .
P1 P 0.23416(4) 0.61317(3) 0.14763(2) 0.01956(11) Uani 1 1 d . . . . .
P4 P 0.79376(4) 0.13657(3) 0.34699(2) 0.02024(11) Uani 1 1 d . . . . .
P2 P 0.19011(4) 0.83017(4) 0.22227(2) 0.02373(12) Uani 1 1 d . . . . .
P3 P 0.01593(4) 0.71060(3) 0.09566(2) 0.02197(11) Uani 1 1 d . . . . .
P6 P 0.73880(4) 0.14666(4) 0.49564(2) 0.02495(12) Uani 1 1 d . . . . .
Al1 Al 0.12330(4) 0.61202(4) 0.23334(3) 0.01920(12) Uani 1 1 d . . . . .
Al2 Al 0.65778(4) 0.25277(4) 0.37315(3) 0.02245(13) Uani 1 1 d . . . . .
P5 P 0.59516(4) 0.00790(4) 0.36418(3) 0.03443(14) Uani 1 1 d . . . . .
O2 O 0.07797(10) 0.61663(9) 0.31019(6) 0.0213(3) Uani 1 1 d . . . . .
O3 O 0.59200(10) 0.35735(10) 0.40503(7) 0.0250(3) Uani 1 1 d . . . . .
O1 O 0.12332(11) 0.39466(10) 0.26847(7) 0.0314(4) Uani 1 1 d . . . . .
N2 N 0.25233(12) 0.61274(11) 0.27895(7) 0.0210(4) Uani 1 1 d . . . . .
N1 N 0.08142(12) 0.49982(11) 0.19241(7) 0.0206(3) Uani 1 1 d . . . . .
N3 N 0.77485(12) 0.32816(11) 0.39463(8) 0.0218(4) Uani 1 1 d . . . . .
O5 O 0.4324(9) 0.1703(9) 0.2526(8) 0.039(3) Uani 0.547(5) 1 d . . P A 1
N4 N 0.61765(13) 0.23609(15) 0.29161(9) 0.0363(5) Uani 1 1 d . . . . .
C72 C 0.87478(14) 0.30247(13) 0.40595(9) 0.0210(4) Uani 1 1 d . . . . .
C11 C 0.00207(15) 0.45529(13) 0.20982(9) 0.0225(4) Uani 1 1 d . . . . .
C62 C 0.5546(13) 0.3791(15) 0.2671(8) 0.026(2) Uani 0.547(5) 1 d . . P A 1
H62 H 0.621079 0.404341 0.276240 0.031 Uiso 0.547(5) 1 calc R U P A 1
C77 C 0.95274(15) 0.35708(14) 0.44236(9) 0.0232(4) Uani 1 1 d . . . . .
H77 H 0.938937 0.415071 0.460069 0.028 Uiso 1 1 calc R U . . .
C29 C 0.52401(15) 0.67718(13) 0.28419(9) 0.0232(4) Uani 1 1 d . . . . .
H29 H 0.581530 0.696180 0.313383 0.028 Uiso 1 1 calc R U . . .
C18 C 0.24751(15) 0.58738(13) 0.33203(9) 0.0208(4) Uani 1 1 d . . . . .
C48 C 0.77070(14) 0.15810(13) 0.27219(9) 0.0220(4) Uani 1 1 d . . . . .
C26 C 0.35130(14) 0.63003(13) 0.20072(9) 0.0210(4) Uani 1 1 d . . . . .
C1 C 0.14018(14) 0.45257(13) 0.15224(9) 0.0213(4) Uani 1 1 d . . . . .
C6 C 0.21866(14) 0.49468(13) 0.13276(9) 0.0212(4) Uani 1 1 d . . . . .
C28 C 0.53393(14) 0.66322(13) 0.22402(9) 0.0213(4) Uani 1 1 d . . . . .
C25 C 0.34479(14) 0.63441(13) 0.26208(9) 0.0204(4) Uani 1 1 d . . . . .
C74 C 0.99721(14) 0.19042(14) 0.39213(9) 0.0225(4) Uani 1 1 d . . . . .
H74 H 1.012308 0.133099 0.373632 0.027 Uiso 1 1 calc R U . . .
C12 C 0.02336(16) 0.40319(14) 0.25077(9) 0.0258(4) Uani 1 1 d . . . . .
C65 C 0.75105(15) 0.41413(14) 0.39958(9) 0.0230(4) Uani 1 1 d . . . . .
C23 C 0.15163(15) 0.58900(13) 0.35038(9) 0.0212(4) Uani 1 1 d . . . . .
C70 C 0.64973(15) 0.43225(14) 0.40616(9) 0.0240(4) Uani 1 1 d . . . . .
C30 C 0.43161(15) 0.66397(13) 0.30281(9) 0.0220(4) Uani 1 1 d . . . . .
H30 H 0.427669 0.675414 0.344380 0.026 Uiso 1 1 calc R U . . .
C49 C 0.84458(15) 0.13658(13) 0.23460(9) 0.0225(4) Uani 1 1 d . . . . .
H49 H 0.905499 0.114459 0.249925 0.027 Uiso 1 1 calc R U . . .
C19 C 0.32353(15) 0.55601(14) 0.36803(9) 0.0242(4) Uani 1 1 d . . . . .
H19 H 0.389102 0.549569 0.356764 0.029 Uiso 1 1 calc R U . . .
C27 C 0.44505(14) 0.64189(13) 0.18355(9) 0.0218(4) Uani 1 1 d . . . . .
H27 H 0.448781 0.635136 0.142243 0.026 Uiso 1 1 calc R U . . .
C22 C 0.13069(15) 0.56677(14) 0.40107(9) 0.0241(4) Uani 1 1 d . . . . .
H22 H 0.064210 0.569456 0.411124 0.029 Uiso 1 1 calc R U . . .
C5 C 0.28753(15) 0.44391(14) 0.10055(9) 0.0244(4) Uani 1 1 d . . . . .
H5 H 0.342898 0.472502 0.090604 0.029 Uiso 1 1 calc R U . . .
C50 C 0.83387(16) 0.14572(13) 0.17620(10) 0.0247(4) Uani 1 1 d . . . . .
C20 C 0.30436(16) 0.53414(14) 0.42006(9) 0.0264(5) Uani 1 1 d . . . . .
H20 H 0.357852 0.514630 0.444199 0.032 Uiso 1 1 calc R U . . .
C24 C -0.02506(14) 0.62131(14) 0.32307(10) 0.0248(4) Uani 1 1 d . . . . .
H24A H -0.067287 0.643112 0.292418 0.037 Uiso 1 1 calc R U . . .
H24B H -0.026863 0.660374 0.362336 0.037 Uiso 1 1 calc R U . . .
H24C H -0.050623 0.563587 0.323161 0.037 Uiso 1 1 calc R U . . .
C4 C 0.27907(16) 0.35475(14) 0.08258(9) 0.0258(5) Uani 1 1 d . . . . .
C82 C 0.85308(14) 0.03127(13) 0.33563(9) 0.0224(4) Uani 1 1 d . . . . .
C47 C 0.68263(15) 0.19803(15) 0.25194(10) 0.0270(5) Uani 1 1 d . . . . .
C16 C -0.09766(16) 0.46789(14) 0.19038(10) 0.0284(5) Uani 1 1 d . . . . .
H16 H -0.113123 0.503383 0.163103 0.034 Uiso 1 1 calc R U . . .
C76 C 1.04968(15) 0.32881(14) 0.45327(10) 0.0246(4) Uani 1 1 d . . . . .
H76 H 1.099989 0.367477 0.479104 0.029 Uiso 1 1 calc R U . . .
C2 C 0.12810(16) 0.36268(14) 0.13063(9) 0.0249(4) Uani 1 1 d . . . . .
H2 H 0.072294 0.333348 0.139515 0.030 Uiso 1 1 calc R U . . .
C36 C 0.22940(16) 0.57296(15) 0.02255(10) 0.0283(5) Uani 1 1 d . . . . .
H36 H 0.194035 0.521025 0.022443 0.034 Uiso 1 1 calc R U . . .
C67 C 0.77276(17) 0.56505(15) 0.39922(10) 0.0304(5) Uani 1 1 d . . . . .
H67 H 0.815421 0.611251 0.396220 0.037 Uiso 1 1 calc R U . . .
C35 C 0.26827(14) 0.62892(14) 0.07667(9) 0.0223(4) Uani 1 1 d . . . . .
C75 C 1.07510(14) 0.24513(14) 0.42730(9) 0.0235(4) Uani 1 1 d . . . . .
C51 C 0.74166(17) 0.17562(14) 0.15508(10) 0.0291(5) Uani 1 1 d . . . . .
H51 H 0.728610 0.178330 0.114410 0.035 Uiso 1 1 calc R U . . .
C73 C 0.89793(14) 0.21554(13) 0.38264(9) 0.0207(4) Uani 1 1 d . . . . .
C40 C 0.31990(15) 0.70478(14) 0.07499(10) 0.0259(5) Uani 1 1 d . . . . .
H40 H 0.345844 0.744586 0.111392 0.031 Uiso 1 1 calc R U . . .
C66 C 0.81137(16) 0.48363(14) 0.39501(10) 0.0259(5) Uani 1 1 d . . . . .
H66 H 0.879614 0.475020 0.388951 0.031 Uiso 1 1 calc R U . . .
C21 C 0.20968(16) 0.54005(14) 0.43755(9) 0.0270(5) Uani 1 1 d . . . . .
H21 H 0.198421 0.526195 0.473727 0.032 Uiso 1 1 calc R U . . .
C83 C 0.83985(15) -0.03063(14) 0.28144(10) 0.0256(4) Uani 1 1 d . . . . .
H83 H 0.805788 -0.016412 0.246654 0.031 Uiso 1 1 calc R U . . .
C69 C 0.61070(16) 0.51260(15) 0.41091(10) 0.0280(5) Uani 1 1 d . . . . .
H69 H 0.542212 0.521496 0.416291 0.034 Uiso 1 1 calc R U . . .
C39 C 0.33385(16) 0.72286(16) 0.02105(10) 0.0306(5) Uani 1 1 d . . . . .
H39 H 0.370725 0.773887 0.020794 0.037 Uiso 1 1 calc R U . . .
C31 C 0.63405(15) 0.67301(14) 0.20056(10) 0.0252(4) Uani 1 1 d . . . . .
C3 C 0.19497(16) 0.31540(14) 0.09677(9) 0.0270(5) Uani 1 1 d . . . . .
H3 H 0.183513 0.254652 0.082791 0.032 Uiso 1 1 calc R U . . .
C68 C 0.67362(17) 0.58058(15) 0.40768(11) 0.0323(5) Uani 1 1 d . . . . .
H68 H 0.648927 0.636978 0.411237 0.039 Uiso 1 1 calc R U . . .
C7 C 0.36025(17) 0.30410(16) 0.04962(10) 0.0314(5) Uani 1 1 d . . . . .
C87 C 0.90258(15) 0.00720(14) 0.38610(10) 0.0267(5) Uani 1 1 d . . . . .
H87 H 0.910409 0.047607 0.423815 0.032 Uiso 1 1 calc R U . . .
C52 C 0.66879(16) 0.20139(15) 0.19158(10) 0.0310(5) Uani 1 1 d . . . . .
H52 H 0.607522 0.221996 0.175375 0.037 Uiso 1 1 calc R U . . .
C53 C 0.91736(17) 0.11946(15) 0.13689(10) 0.0294(5) Uani 1 1 d . . . . .
C34 C 0.72467(15) 0.67918(16) 0.24958(11) 0.0321(5) Uani 1 1 d . . . . .
H34A H 0.723462 0.628340 0.266308 0.048 Uiso 1 1 calc R U . . .
H34B H 0.721215 0.731495 0.281257 0.048 Uiso 1 1 calc R U . . .
H34C H 0.787257 0.681662 0.232491 0.048 Uiso 1 1 calc R U . . .
C78 C 1.18065(15) 0.21171(15) 0.44152(10) 0.0273(5) Uani 1 1 d . . . . .
C13 C -0.05470(18) 0.36509(14) 0.27065(10) 0.0320(5) Uani 1 1 d . . . . .
H13 H -0.039920 0.329896 0.298186 0.038 Uiso 1 1 calc R U . . .
C84 C 0.87605(17) -0.11321(15) 0.27771(11) 0.0332(5) Uani 1 1 d . . . . .
H84 H 0.865681 -0.154943 0.240567 0.040 Uiso 1 1 calc R U . . .
C85 C 0.92679(17) -0.13469(15) 0.32756(12) 0.0362(6) Uani 1 1 d . . . . .
H85 H 0.952482 -0.190648 0.324673 0.043 Uiso 1 1 calc R U . . .
C86 C 0.94010(16) -0.07405(15) 0.38198(11) 0.0330(5) Uani 1 1 d . . . . .
H86 H 0.975071 -0.088478 0.416455 0.040 Uiso 1 1 calc R U . . .
C38 C 0.29395(17) 0.66642(16) -0.03249(10) 0.0341(5) Uani 1 1 d . . . . .
H38 H 0.302591 0.678903 -0.069490 0.041 Uiso 1 1 calc R U . . .
C15 C -0.17621(17) 0.42913(16) 0.21027(11) 0.0357(5) Uani 1 1 d . . . . .
H15 H -0.244428 0.437759 0.196229 0.043 Uiso 1 1 calc R U . . .
C33 C 0.64676(16) 0.59533(16) 0.14907(11) 0.0334(5) Uani 1 1 d . . . . .
H33A H 0.643906 0.542017 0.162905 0.050 Uiso 1 1 calc R U . . .
H33B H 0.712034 0.601323 0.135566 0.050 Uiso 1 1 calc R U . . .
H33C H 0.592437 0.593054 0.115872 0.050 Uiso 1 1 calc R U . . .
C79 C 1.18937(17) 0.19376(16) 0.50388(11) 0.0336(5) Uani 1 1 d . . . . .
H79A H 1.256861 0.173838 0.514517 0.050 Uiso 1 1 calc R U . . .
H79B H 1.138626 0.149110 0.503830 0.050 Uiso 1 1 calc R U . . .
H79C H 1.178210 0.246875 0.533148 0.050 Uiso 1 1 calc R U . . .
C41 C 0.12154(17) 0.92695(15) 0.21514(12) 0.0349(5) Uani 1 1 d . . . . .
H41A H 0.115839 0.932398 0.173762 0.052 Uiso 1 1 calc R U . . .
H41B H 0.158144 0.978047 0.241816 0.052 Uiso 1 1 calc R U . . .
H41C H 0.053950 0.922162 0.226037 0.052 Uiso 1 1 calc R U . . .
C71 C 0.48575(15) 0.36426(17) 0.41032(12) 0.0357(6) Uani 1 1 d . . . . .
H71A H 0.451717 0.387958 0.377997 0.054 Uiso 1 1 calc R U . . .
H71B H 0.477764 0.402593 0.448947 0.054 Uiso 1 1 calc R U . . .
H71C H 0.455877 0.306898 0.407592 0.054 Uiso 1 1 calc R U . . .
C88 C 0.75804(19) 0.05106(15) 0.52630(11) 0.0360(5) Uani 1 1 d . . . . .
H88A H 0.693786 0.018259 0.520581 0.054 Uiso 1 1 calc R U . . .
H88B H 0.783610 0.069319 0.569059 0.054 Uiso 1 1 calc R U . . .
H88C H 0.807008 0.014584 0.505609 0.054 Uiso 1 1 calc R U . . .
C32 C 0.63267(16) 0.75566(16) 0.17747(11) 0.0330(5) Uani 1 1 d . . . . .
H32A H 0.574736 0.752172 0.146204 0.049 Uiso 1 1 calc R U . . .
H32B H 0.695115 0.761743 0.160970 0.049 Uiso 1 1 calc R U . . .
H32C H 0.627268 0.805806 0.210489 0.049 Uiso 1 1 calc R U . . .
C54 C 1.02257(17) 0.14290(17) 0.17349(11) 0.0368(6) Uani 1 1 d . . . . .
H54A H 1.074144 0.127737 0.147127 0.055 Uiso 1 1 calc R U . . .
H54B H 1.032323 0.110845 0.204790 0.055 Uiso 1 1 calc R U . . .
H54C H 1.028317 0.205050 0.191880 0.055 Uiso 1 1 calc R U . . .
C37 C 0.24169(18) 0.59213(17) -0.03145(10) 0.0349(5) Uani 1 1 d . . . . .
H37 H 0.213750 0.553580 -0.067983 0.042 Uiso 1 1 calc R U . . .
C80 C 1.26416(16) 0.27876(17) 0.44157(12) 0.0377(6) Uani 1 1 d . . . . .
H80A H 1.252540 0.333851 0.468660 0.057 Uiso 1 1 calc R U . . .
H80B H 1.263116 0.286873 0.401054 0.057 Uiso 1 1 calc R U . . .
H80C H 1.329941 0.258192 0.455047 0.057 Uiso 1 1 calc R U . . .
C90 C 0.85890(18) 0.20589(16) 0.52801(10) 0.0343(5) Uani 1 1 d . . . . .
H90A H 0.913584 0.175905 0.508742 0.051 Uiso 1 1 calc R U . . .
H90B H 0.871413 0.208995 0.570968 0.051 Uiso 1 1 calc R U . . .
H90C H 0.855969 0.264455 0.521653 0.051 Uiso 1 1 calc R U . . .
C42 C 0.31650(17) 0.86672(16) 0.21424(12) 0.0377(6) Uani 1 1 d . . . . .
H42A H 0.365085 0.823463 0.221458 0.057 Uiso 1 1 calc R U . . .
H42B H 0.335520 0.921771 0.243263 0.057 Uiso 1 1 calc R U . . .
H42C H 0.316430 0.874459 0.173691 0.057 Uiso 1 1 calc R U . . .
C14 C -0.15392(19) 0.37835(15) 0.25037(11) 0.0371(6) Uani 1 1 d . . . . .
H14 H -0.207037 0.352296 0.264172 0.045 Uiso 1 1 calc R U . . .
C44 C 0.05234(18) 0.76284(18) 0.03941(11) 0.0371(6) Uani 1 1 d . . . . .
H44A H 0.068992 0.824184 0.057589 0.056 Uiso 1 1 calc R U . . .
H44B H -0.003741 0.757115 0.006754 0.056 Uiso 1 1 calc R U . . .
H44C H 0.111338 0.735267 0.023688 0.056 Uiso 1 1 calc R U . . .
C45 C -0.09898(17) 0.76787(17) 0.11203(11) 0.0364(6) Uani 1 1 d . . . . .
H45A H -0.135026 0.739016 0.136376 0.055 Uiso 1 1 calc R U . . .
H45B H -0.142469 0.767522 0.074507 0.055 Uiso 1 1 calc R U . . .
H45C H -0.080821 0.827665 0.133938 0.055 Uiso 1 1 calc R U . . .
C89 C 0.6568(2) 0.20673(17) 0.54618(11) 0.0410(6) Uani 1 1 d . . . . .
H89A H 0.650543 0.265352 0.540186 0.061 Uiso 1 1 calc R U . . .
H89B H 0.686009 0.209670 0.587624 0.061 Uiso 1 1 calc R U . . .
H89C H 0.590011 0.177375 0.537820 0.061 Uiso 1 1 calc R U . . .
C46 C -0.04073(18) 0.60877(16) 0.04806(11) 0.0370(5) Uani 1 1 d . . . . .
H46A H 0.012128 0.573205 0.030822 0.056 Uiso 1 1 calc R U . . .
H46B H -0.089566 0.620613 0.015854 0.056 Uiso 1 1 calc R U . . .
H46C H -0.075127 0.577871 0.071953 0.056 Uiso 1 1 calc R U . . .
C17 C 0.1486(2) 0.35083(17) 0.31512(11) 0.0398(6) Uani 1 1 d . . . . .
H17A H 0.124322 0.290302 0.301028 0.060 Uiso 1 1 calc R U . . .
H17B H 0.116695 0.378571 0.349886 0.060 Uiso 1 1 calc R U . . .
H17C H 0.221931 0.353574 0.326415 0.060 Uiso 1 1 calc R U . . .
C43 C 0.20715(19) 0.84731(17) 0.30370(11) 0.0391(6) Uani 1 1 d . . . . .
H43A H 0.142008 0.839004 0.316742 0.059 Uiso 1 1 calc R U . . .
H43B H 0.234217 0.906241 0.322250 0.059 Uiso 1 1 calc R U . . .
H43C H 0.254334 0.805870 0.315686 0.059 Uiso 1 1 calc R U . . .
C9 C 0.46061(18) 0.3180(2) 0.09102(12) 0.0506(8) Uani 1 1 d . . . . .
H9A H 0.481221 0.379489 0.101709 0.076 Uiso 1 1 calc R U . . .
H9B H 0.512017 0.284511 0.070622 0.076 Uiso 1 1 calc R U . . .
H9C H 0.453102 0.298995 0.127333 0.076 Uiso 1 1 calc R U . . .
C56 C 0.9096(2) 0.1663(2) 0.08628(12) 0.0470(7) Uani 1 1 d . . . . .
H56A H 0.908371 0.228733 0.103002 0.070 Uiso 1 1 calc R U . . .
H56B H 0.847452 0.146605 0.058554 0.070 Uiso 1 1 calc R U . . .
H56C H 0.967885 0.153704 0.064877 0.070 Uiso 1 1 calc R U . . .
C55 C 0.9077(2) 0.02175(17) 0.11073(13) 0.0471(7) Uani 1 1 d . . . . .
H55A H 0.961526 0.004087 0.086382 0.071 Uiso 1 1 calc R U . . .
H55B H 0.841981 0.006605 0.085765 0.071 Uiso 1 1 calc R U . . .
H55C H 0.913293 -0.008009 0.143290 0.071 Uiso 1 1 calc R U . . .
C10 C 0.3708(2) 0.33435(19) -0.00661(11) 0.0420(6) Uani 1 1 d . . . . .
H10D H 0.305717 0.326212 -0.032666 0.063 Uiso 1 1 calc R U . . .
H10E H 0.421305 0.300640 -0.027718 0.063 Uiso 1 1 calc R U . . .
H10F H 0.392075 0.395674 0.004326 0.063 Uiso 1 1 calc R U . . .
C81 C 1.19863(17) 0.12794(17) 0.39637(12) 0.0414(6) Uani 1 1 d . . . . .
H81A H 1.267604 0.110277 0.405941 0.062 Uiso 1 1 calc R U . . .
H81B H 1.189173 0.137687 0.355986 0.062 Uiso 1 1 calc R U . . .
H81C H 1.150599 0.082371 0.398360 0.062 Uiso 1 1 calc R U . . .
C93 C 0.46862(19) 0.0030(2) 0.38518(14) 0.0550(8) Uani 1 1 d . . . . .
H93A H 0.473966 0.009860 0.428480 0.083 Uiso 1 1 calc R U . . .
H93B H 0.435031 -0.052977 0.364581 0.083 Uiso 1 1 calc R U . . .
H93C H 0.429227 0.049432 0.373703 0.083 Uiso 1 1 calc R U . . .
C8 C 0.3344(2) 0.20660(18) 0.03179(14) 0.0495(7) Uani 1 1 d . . . . .
H8A H 0.329905 0.185703 0.067746 0.074 Uiso 1 1 calc R U . . .
H8B H 0.387141 0.176520 0.010675 0.074 Uiso 1 1 calc R U . . .
H8C H 0.269500 0.195341 0.005546 0.074 Uiso 1 1 calc R U . . .
C59 C 0.3621(6) 0.3047(5) 0.2375(4) 0.0291(18) Uani 0.547(5) 1 d . . P A 1
H59 H 0.295563 0.279584 0.227315 0.035 Uiso 0.547(5) 1 calc R U P A 1
C91 C 0.6441(2) -0.09332(18) 0.37636(17) 0.0610(9) Uani 1 1 d . . . . .
H91A H 0.712087 -0.099593 0.365222 0.092 Uiso 1 1 calc R U . . .
H91B H 0.599839 -0.141513 0.351812 0.092 Uiso 1 1 calc R U . . .
H91C H 0.646772 -0.093468 0.418636 0.092 Uiso 1 1 calc R U . . .
C92 C 0.5645(2) -0.0205(2) 0.28238(13) 0.0671(11) Uani 1 1 d . . . . .
H92A H 0.525531 0.025193 0.269490 0.101 Uiso 1 1 calc R U . . .
H92B H 0.524648 -0.075164 0.269470 0.101 Uiso 1 1 calc R U . . .
H92C H 0.627037 -0.026603 0.264537 0.101 Uiso 1 1 calc R U . . .
C60 C 0.3793(4) 0.3907(4) 0.23749(19) 0.0277(11) Uani 0.547(5) 1 d . . P A 1
H60 H 0.324202 0.423944 0.227199 0.033 Uiso 0.547(5) 1 calc R U P A 1
C57 C 0.5395(4) 0.2921(4) 0.26899(19) 0.0221(10) Uani 0.547(5) 1 d . . P A 1
C58 C 0.4428(3) 0.2552(3) 0.25250(18) 0.0256(11) Uani 0.547(5) 1 d . . P A 1
C61 C 0.4752(3) 0.4284(3) 0.25220(17) 0.0265(11) Uani 0.547(5) 1 d . . P A 1
H61 H 0.486524 0.487302 0.252139 0.032 Uiso 0.547(5) 1 calc R U P A 1
C63 C 0.3329(4) 0.1299(4) 0.2347(3) 0.066(2) Uani 0.547(5) 1 d . . P A 1
H63A H 0.308535 0.132719 0.193546 0.098 Uiso 0.547(5) 1 calc R U P A 1
H63B H 0.287162 0.160118 0.261343 0.098 Uiso 0.547(5) 1 calc R U P A 1
H63C H 0.335351 0.069352 0.236951 0.098 Uiso 0.547(5) 1 calc R U P A 1
C99 C 0.4923(5) 0.3217(4) 0.2566(2) 0.0324(16) Uani 0.453(5) 1 d . . P A 2
C94 C 0.5135(4) 0.2410(5) 0.2689(2) 0.0268(13) Uani 0.453(5) 1 d . . P A 2
C96 C 0.3350(5) 0.1997(7) 0.2421(3) 0.066(3) Uani 0.453(5) 1 d . . P A 2
H96 H 0.280998 0.158480 0.237244 0.079 Uiso 0.453(5) 1 calc R U P A 2
C97 C 0.3167(6) 0.2769(8) 0.2293(4) 0.059(3) Uani 0.453(5) 1 d . . P A 2
H97 H 0.249766 0.288736 0.214794 0.070 Uiso 0.453(5) 1 calc R U P A 2
C98 C 0.3912(9) 0.3380(9) 0.2366(4) 0.046(3) Uani 0.453(5) 1 d . . P A 2
H98 H 0.375595 0.392232 0.228268 0.055 Uiso 0.453(5) 1 calc R U P A 2
C100 C 0.5571(6) 0.4594(4) 0.2538(3) 0.053(2) Uani 0.453(5) 1 d . . P A 2
H10A H 0.532803 0.453383 0.211302 0.079 Uiso 0.453(5) 1 calc R U P A 2
H10B H 0.620385 0.494376 0.264911 0.079 Uiso 0.453(5) 1 calc R U P A 2
H10C H 0.506564 0.487601 0.277699 0.079 Uiso 0.453(5) 1 calc R U P A 2
O4 O 0.5741(11) 0.3758(11) 0.2647(7) 0.037(3) Uani 0.453(5) 1 d . . P A 2
C95 C 0.4329(14) 0.1803(18) 0.2624(15) 0.042(5) Uani 0.453(5) 1 d . . P A 2
H95 H 0.445428 0.126206 0.271793 0.051 Uiso 0.453(5) 1 calc R U P A 2
O7 O 0.4495(3) -0.0636(2) 0.05846(15) 0.0699(10) Uani 0.705(4) 1 d . . P B 1
C104 C 0.5932(4) -0.0371(3) 0.12219(18) 0.1006(16) Uani 1 1 d . . . . .
H10G H 0.576028 -0.085883 0.138452 0.151 Uiso 1 1 calc R U . . .
H10H H 0.634882 0.006157 0.153351 0.151 Uiso 1 1 calc R U . . .
H10I H 0.630648 -0.057627 0.088553 0.151 Uiso 1 1 calc R U . . .
C103 C 0.5029(5) 0.0006(3) 0.1021(2) 0.1179(11) Uani 1 1 d . . . . .
C101 C 0.2644(4) -0.0195(3) 0.0645(2) 0.1179(11) Uani 1 1 d . . . . .
H10J H 0.240778 -0.075628 0.068934 0.177 Uiso 1 1 calc R U . . .
H10K H 0.209530 0.006496 0.043210 0.177 Uiso 1 1 calc R U . . .
H10L H 0.285865 0.018631 0.104087 0.177 Uiso 1 1 calc R U . . .
C102 C 0.3504(5) -0.0315(3) 0.0302(2) 0.1179(11) Uani 1 1 d . . . . .
O6 O 0.3918(7) -0.0290(5) 0.0856(4) 0.0699(10) Uani 0.295(4) 1 d . . P B 2
H200 H 0.042(3) 0.686(2) 0.2177(16) 0.084 Uiso 1 1 d . U . . .
H201 H 0.5890(19) 0.1935(18) 0.4059(12) 0.046(8) Uiso 1 1 d . . . . .

loop_
_atom_site_aniso_label
_atom_site_aniso_U_11
_atom_site_aniso_U_22
_atom_site_aniso_U_33
_atom_site_aniso_U_23
_atom_site_aniso_U_13
_atom_site_aniso_U_12
Ni1 0.01928(17) 0.02279(18) 0.01891(18) 0.00819(14) 0.00118(13) 0.00128(13)
Ni2 0.01961(17) 0.02672(19) 0.02302(19) 0.00385(15) 0.00489(14) -0.00049(14)
P1 0.0180(2) 0.0246(3) 0.0170(2) 0.0072(2) 0.00191(19) 0.00058(19)
P4 0.0168(2) 0.0246(3) 0.0195(3) 0.0057(2) 0.00240(19) 0.00215(19)
P2 0.0220(2) 0.0250(3) 0.0228(3) 0.0049(2) -0.0002(2) 0.0002(2)
P3 0.0205(2) 0.0263(3) 0.0201(3) 0.0091(2) 0.0002(2) 0.0004(2)
P6 0.0316(3) 0.0229(3) 0.0214(3) 0.0054(2) 0.0074(2) 0.0014(2)
Al1 0.0183(3) 0.0224(3) 0.0186(3) 0.0081(2) 0.0026(2) 0.0024(2)
Al2 0.0171(3) 0.0295(3) 0.0206(3) 0.0059(3) 0.0024(2) 0.0037(2)
P5 0.0227(3) 0.0344(3) 0.0399(4) -0.0054(3) 0.0082(2) -0.0064(2)
O2 0.0185(7) 0.0283(8) 0.0197(7) 0.0101(6) 0.0037(5) 0.0050(6)
O3 0.0169(7) 0.0312(8) 0.0284(8) 0.0088(6) 0.0052(6) 0.0054(6)
O1 0.0370(8) 0.0352(9) 0.0269(8) 0.0172(7) 0.0045(7) 0.0103(7)
N2 0.0197(8) 0.0265(9) 0.0183(9) 0.0088(7) 0.0023(7) 0.0031(7)
N1 0.0211(8) 0.0216(9) 0.0211(9) 0.0079(7) 0.0051(7) 0.0017(7)
N3 0.0184(8) 0.0266(9) 0.0227(9) 0.0100(7) 0.0042(7) 0.0044(7)
O5 0.035(4) 0.025(3) 0.056(6) 0.019(3) -0.009(3) -0.006(2)
N4 0.0221(9) 0.0592(14) 0.0247(10) 0.0050(9) 0.0006(8) 0.0179(9)
C72 0.0194(9) 0.0272(11) 0.0198(10) 0.0111(9) 0.0045(8) 0.0032(8)
C11 0.0264(10) 0.0215(10) 0.0205(10) 0.0052(8) 0.0059(8) 0.0002(8)
C62 0.025(4) 0.030(5) 0.020(4) 0.002(3) -0.002(3) 0.003(4)
C77 0.0239(10) 0.0242(11) 0.0234(11) 0.0082(9) 0.0051(8) 0.0011(8)
C29 0.0207(10) 0.0237(11) 0.0234(11) 0.0051(9) -0.0018(8) 0.0008(8)
C18 0.0241(10) 0.0203(10) 0.0179(10) 0.0043(8) 0.0028(8) 0.0025(8)
C48 0.0216(10) 0.0230(10) 0.0213(11) 0.0053(8) 0.0027(8) 0.0025(8)
C26 0.0209(10) 0.0225(10) 0.0196(10) 0.0058(8) 0.0016(8) 0.0022(8)
C1 0.0214(10) 0.0268(11) 0.0170(10) 0.0090(8) 0.0000(8) 0.0038(8)
C6 0.0211(10) 0.0256(11) 0.0175(10) 0.0072(8) 0.0012(8) 0.0026(8)
C28 0.0199(10) 0.0200(10) 0.0242(11) 0.0062(8) 0.0023(8) 0.0022(8)
C25 0.0184(9) 0.0220(10) 0.0222(10) 0.0077(8) 0.0036(8) 0.0039(8)
C74 0.0202(10) 0.0254(11) 0.0241(11) 0.0091(9) 0.0051(8) 0.0021(8)
C12 0.0349(12) 0.0216(11) 0.0220(11) 0.0048(9) 0.0089(9) 0.0042(9)
C65 0.0243(10) 0.0290(11) 0.0177(10) 0.0086(9) 0.0035(8) 0.0059(8)
C23 0.0229(10) 0.0215(10) 0.0190(10) 0.0058(8) 0.0005(8) 0.0052(8)
C70 0.0247(10) 0.0287(11) 0.0198(10) 0.0077(9) 0.0037(8) 0.0031(8)
C30 0.0246(10) 0.0227(10) 0.0185(10) 0.0051(8) 0.0020(8) 0.0025(8)
C49 0.0224(10) 0.0225(10) 0.0237(11) 0.0081(9) 0.0021(8) 0.0022(8)
C19 0.0229(10) 0.0288(11) 0.0221(11) 0.0077(9) 0.0039(8) 0.0079(8)
C27 0.0225(10) 0.0246(11) 0.0187(10) 0.0063(8) 0.0023(8) 0.0024(8)
C22 0.0262(10) 0.0264(11) 0.0209(11) 0.0063(9) 0.0063(8) 0.0047(8)
C5 0.0215(10) 0.0337(12) 0.0193(10) 0.0090(9) 0.0027(8) 0.0040(8)
C50 0.0292(11) 0.0212(10) 0.0244(11) 0.0059(9) 0.0056(9) 0.0034(8)
C20 0.0292(11) 0.0293(12) 0.0218(11) 0.0098(9) 0.0010(9) 0.0083(9)
C24 0.0186(10) 0.0303(12) 0.0280(11) 0.0095(9) 0.0067(8) 0.0042(8)
C4 0.0294(11) 0.0310(12) 0.0172(10) 0.0071(9) 0.0010(8) 0.0100(9)
C82 0.0182(9) 0.0243(11) 0.0263(11) 0.0073(9) 0.0064(8) 0.0008(8)
C47 0.0231(10) 0.0339(12) 0.0216(11) 0.0034(9) 0.0008(8) 0.0041(9)
C16 0.0281(11) 0.0284(12) 0.0296(12) 0.0085(10) 0.0046(9) -0.0013(9)
C76 0.0207(10) 0.0284(11) 0.0250(11) 0.0087(9) 0.0008(8) -0.0034(8)
C2 0.0273(10) 0.0267(11) 0.0216(11) 0.0084(9) 0.0020(8) 0.0004(8)
C36 0.0301(11) 0.0337(12) 0.0219(11) 0.0097(9) 0.0013(9) -0.0005(9)
C67 0.0362(12) 0.0285(12) 0.0291(12) 0.0109(10) 0.0062(10) 0.0039(9)
C35 0.0192(9) 0.0290(11) 0.0207(10) 0.0096(9) 0.0037(8) 0.0038(8)
C75 0.0181(10) 0.0299(11) 0.0255(11) 0.0123(9) 0.0036(8) 0.0015(8)
C51 0.0379(12) 0.0290(12) 0.0198(11) 0.0055(9) 0.0019(9) 0.0071(9)
C73 0.0192(9) 0.0261(11) 0.0187(10) 0.0084(8) 0.0037(8) 0.0009(8)
C40 0.0229(10) 0.0322(12) 0.0237(11) 0.0089(9) 0.0031(8) 0.0009(9)
C66 0.0267(11) 0.0293(12) 0.0249(11) 0.0103(9) 0.0083(9) 0.0056(9)
C21 0.0355(12) 0.0289(12) 0.0188(11) 0.0089(9) 0.0053(9) 0.0047(9)
C83 0.0239(10) 0.0276(11) 0.0270(11) 0.0082(9) 0.0065(8) -0.0019(8)
C69 0.0262(11) 0.0333(12) 0.0240(11) 0.0066(9) 0.0023(9) 0.0100(9)
C39 0.0281(11) 0.0362(13) 0.0329(13) 0.0169(10) 0.0076(9) -0.0011(9)
C31 0.0183(10) 0.0317(12) 0.0260(11) 0.0080(9) 0.0025(8) 0.0018(8)
C3 0.0352(12) 0.0242(11) 0.0208(11) 0.0048(9) 0.0019(9) 0.0036(9)
C68 0.0369(12) 0.0282(12) 0.0326(13) 0.0093(10) 0.0039(10) 0.0103(10)
C7 0.0337(12) 0.0362(13) 0.0254(12) 0.0072(10) 0.0077(9) 0.0120(10)
C87 0.0231(10) 0.0293(12) 0.0297(12) 0.0105(9) 0.0048(9) 0.0014(8)
C52 0.0276(11) 0.0376(13) 0.0258(12) 0.0063(10) -0.0020(9) 0.0114(9)
C53 0.0344(12) 0.0327(12) 0.0254(12) 0.0121(10) 0.0099(9) 0.0063(9)
C34 0.0193(10) 0.0440(14) 0.0340(13) 0.0131(11) 0.0011(9) 0.0001(9)
C78 0.0179(10) 0.0328(12) 0.0332(12) 0.0134(10) 0.0010(9) 0.0015(8)
C13 0.0484(14) 0.0225(11) 0.0287(12) 0.0072(9) 0.0165(10) 0.0013(10)
C84 0.0360(12) 0.0255(12) 0.0380(14) 0.0027(10) 0.0131(10) -0.0018(9)
C85 0.0340(12) 0.0252(12) 0.0537(16) 0.0147(11) 0.0123(11) 0.0049(9)
C86 0.0261(11) 0.0341(13) 0.0437(14) 0.0192(11) 0.0046(10) 0.0034(9)
C38 0.0375(12) 0.0466(15) 0.0227(12) 0.0155(11) 0.0077(10) 0.0025(11)
C15 0.0261(11) 0.0360(13) 0.0439(15) 0.0054(11) 0.0086(10) -0.0024(10)
C33 0.0232(11) 0.0410(14) 0.0360(13) 0.0061(11) 0.0092(9) 0.0063(9)
C79 0.0277(11) 0.0362(13) 0.0421(14) 0.0213(11) 0.0018(10) 0.0048(9)
C41 0.0343(12) 0.0269(12) 0.0425(14) 0.0090(11) 0.0001(10) 0.0019(10)
C71 0.0183(10) 0.0439(14) 0.0445(15) 0.0065(12) 0.0103(10) 0.0068(9)
C88 0.0510(14) 0.0268(12) 0.0331(13) 0.0097(10) 0.0115(11) 0.0028(10)
C32 0.0253(11) 0.0376(13) 0.0391(14) 0.0148(11) 0.0057(10) -0.0016(9)
C54 0.0320(12) 0.0484(15) 0.0359(14) 0.0160(12) 0.0144(10) 0.0081(11)
C37 0.0421(13) 0.0420(14) 0.0191(11) 0.0064(10) 0.0014(10) 0.0008(11)
C80 0.0183(10) 0.0509(15) 0.0515(16) 0.0301(13) 0.0003(10) -0.0005(10)
C90 0.0448(13) 0.0324(13) 0.0240(12) 0.0077(10) -0.0022(10) -0.0049(10)
C42 0.0280(12) 0.0330(13) 0.0466(15) -0.0017(11) 0.0060(10) -0.0060(10)
C14 0.0433(14) 0.0280(12) 0.0424(15) 0.0046(11) 0.0216(11) -0.0064(10)
C44 0.0337(12) 0.0520(16) 0.0320(13) 0.0241(12) 0.0026(10) -0.0007(11)
C45 0.0273(11) 0.0464(15) 0.0342(13) 0.0096(11) -0.0008(10) 0.0076(10)
C89 0.0534(15) 0.0443(15) 0.0275(13) 0.0073(11) 0.0155(11) 0.0149(12)
C46 0.0363(13) 0.0377(14) 0.0318(13) 0.0047(11) -0.0068(10) -0.0044(10)
C17 0.0582(16) 0.0380(14) 0.0280(13) 0.0178(11) 0.0045(11) 0.0129(12)
C43 0.0465(14) 0.0395(14) 0.0264(13) 0.0020(11) -0.0015(11) -0.0002(11)
C9 0.0322(13) 0.083(2) 0.0356(15) 0.0099(14) 0.0094(11) 0.0249(14)
C56 0.0426(14) 0.072(2) 0.0384(15) 0.0325(14) 0.0132(12) 0.0104(13)
C55 0.0537(16) 0.0379(15) 0.0481(17) -0.0023(12) 0.0243(13) 0.0046(12)
C10 0.0461(14) 0.0523(16) 0.0305(13) 0.0108(12) 0.0133(11) 0.0127(12)
C81 0.0226(11) 0.0496(16) 0.0494(16) 0.0062(13) 0.0052(10) 0.0128(10)
C93 0.0342(14) 0.0587(19) 0.065(2) -0.0066(15) 0.0214(13) -0.0186(13)
C8 0.0583(17) 0.0385(15) 0.0562(18) 0.0099(13) 0.0254(14) 0.0160(13)
C59 0.026(5) 0.029(4) 0.031(3) 0.010(3) -0.001(3) -0.001(3)
C91 0.0577(18) 0.0266(14) 0.091(3) 0.0016(15) 0.0056(17) -0.0082(13)
C92 0.0363(15) 0.097(3) 0.0459(18) -0.0277(17) 0.0087(13) -0.0178(15)
C60 0.030(2) 0.033(3) 0.021(2) 0.007(2) 0.0038(17) 0.011(2)
C57 0.025(3) 0.022(3) 0.022(2) 0.0092(19) 0.0052(17) 0.008(2)
C58 0.025(3) 0.026(3) 0.026(2) 0.0091(17) 0.0009(18) 0.0031(19)
C61 0.033(2) 0.026(2) 0.022(2) 0.0097(17) 0.0027(16) 0.0076(18)
C63 0.039(3) 0.036(3) 0.118(6) 0.026(3) -0.019(3) -0.016(2)
C99 0.045(4) 0.032(4) 0.023(3) 0.009(2) 0.007(2) 0.017(4)
C94 0.022(3) 0.036(4) 0.024(3) 0.011(2) 0.001(2) 0.005(3)
C96 0.022(3) 0.119(8) 0.060(5) 0.037(5) -0.006(3) -0.008(4)
C97 0.032(5) 0.122(9) 0.037(4) 0.044(5) 0.011(4) 0.027(5)
C98 0.048(7) 0.072(10) 0.027(4) 0.026(6) 0.015(4) 0.039(6)
C100 0.093(6) 0.032(3) 0.041(4) 0.013(3) 0.023(3) 0.022(3)
O4 0.056(7) 0.020(4) 0.038(4) 0.015(3) 0.007(4) 0.011(4)
C95 0.013(6) 0.070(13) 0.046(7) 0.020(7) -0.001(4) -0.004(5)
O7 0.103(3) 0.055(2) 0.0470(19) 0.0124(15) -0.0081(16) -0.0002(17)
C104 0.188(5) 0.053(2) 0.055(2) 0.0090(19) 0.001(3) -0.021(3)
C103 0.176(3) 0.0772(18) 0.094(2) 0.0247(17) -0.011(2) -0.019(2)
C101 0.176(3) 0.0772(18) 0.094(2) 0.0247(17) -0.011(2) -0.019(2)
C102 0.176(3) 0.0772(18) 0.094(2) 0.0247(17) -0.011(2) -0.019(2)
O6 0.103(3) 0.055(2) 0.0470(19) 0.0124(15) -0.0081(16) -0.0002(17)

loop_
_atom_type_symbol
_atom_type_description
_atom_type_scat_dispersion_real
_atom_type_scat_dispersion_imag
_atom_type_scat_source
C C 0.0181 0.0091 'International Tables Vol C Tables 4.2.6.8 and 6.1.1.4'
H H 0.0000 0.0000 'International Tables Vol C Tables 4.2.6.8 and 6.1.1.4'
N N 0.0311 0.0180 'International Tables Vol C Tables 4.2.6.8 and 6.1.1.4'
O O 0.0492 0.0322 'International Tables Vol C Tables 4.2.6.8 and 6.1.1.4'
Al Al 0.2130 0.2455 'International Tables Vol C Tables 4.2.6.8 and 6.1.1.4'
P P 0.2955 0.4335 'International Tables Vol C Tables 4.2.6.8 and 6.1.1.4'
Ni Ni -3.0029 0.5091 'International Tables Vol C Tables 4.2.6.8 and 6.1.1.4'

loop_
_geom_angle_atom_site_label_1
_geom_angle_atom_site_label_2
_geom_angle_atom_site_label_3
_geom_angle
_geom_angle_site_symmetry_1
_geom_angle_site_symmetry_3
_geom_angle_publ_flag
P1 Ni1 P2 112.19(2) . . ?
P1 Ni1 P3 109.51(2) . . ?
P1 Ni1 Al1 73.81(2) . . ?
P1 Ni1 H200 119.8(12) . . ?
P2 Ni1 P3 113.40(2) . . ?
P2 Ni1 Al1 111.52(3) . . ?
P2 Ni1 H200 102.2(12) . . ?
P3 Ni1 Al1 128.75(3) . . ?
P3 Ni1 H200 99.1(12) . . ?
Al1 Ni1 H200 47.6(12) . . ?
P4 Ni2 P6 113.83(2) . . ?
P4 Ni2 Al2 73.73(2) . . ?
P4 Ni2 P5 107.48(3) . . ?
P4 Ni2 H201 120.9(10) . . ?
P6 Ni2 Al2 113.82(3) . . ?
P6 Ni2 P5 113.70(3) . . ?
P6 Ni2 H201 101.0(10) . . ?
Al2 Ni2 H201 48.4(10) . . ?
P5 Ni2 Al2 126.41(3) . . ?
P5 Ni2 H201 99.2(10) . . ?
Ni1 P1 Al1 55.105(19) . . ?
C26 P1 Ni1 113.38(7) . . ?
C26 P1 Al1 91.95(7) . . ?
C26 P1 C6 99.39(9) . . ?
C26 P1 C35 106.35(9) . . ?
C6 P1 Ni1 126.53(7) . . ?
C6 P1 Al1 84.04(6) . . ?
C6 P1 C35 102.47(9) . . ?
C35 P1 Ni1 106.89(7) . . ?
C35 P1 Al1 159.05(7) . . ?
Ni2 P4 Al2 55.03(2) . . ?
C48 P4 Ni2 125.27(7) . . ?
C48 P4 Al2 84.60(6) . . ?
C48 P4 C82 104.74(9) . . ?
C48 P4 C73 100.66(9) . . ?
C82 P4 Ni2 105.35(7) . . ?
C82 P4 Al2 159.02(7) . . ?
C73 P4 Ni2 114.40(7) . . ?
C73 P4 Al2 91.89(7) . . ?
C73 P4 C82 104.45(9) . . ?
C41 P2 Ni1 118.48(8) . . ?
C41 P2 C42 99.17(11) . . ?
C42 P2 Ni1 122.53(8) . . ?
C43 P2 Ni1 114.67(9) . . ?
C43 P2 C41 99.29(12) . . ?
C43 P2 C42 98.48(12) . . ?
C44 P3 Ni1 120.45(8) . . ?
C44 P3 C45 99.87(12) . . ?
C44 P3 C46 100.50(12) . . ?
C45 P3 Ni1 115.00(8) . . ?
C46 P3 Ni1 117.87(8) . . ?
C46 P3 C45 99.61(12) . . ?
C88 P6 Ni2 118.75(8) . . ?
C90 P6 Ni2 121.47(8) . . ?
C90 P6 C88 99.24(12) . . ?
C89 P6 Ni2 113.88(9) . . ?
C89 P6 C88 100.16(12) . . ?
C89 P6 C90 99.61(12) . . ?
Ni1 Al1 P1 51.082(18) . . ?
Ni1 Al1 H200 47.1(12) . . ?
P1 Al1 H200 97.0(12) . . ?
O2 Al1 Ni1 134.36(5) . . ?
O2 Al1 P1 164.13(5) . . ?
O2 Al1 H200 92.7(12) . . ?
N2 Al1 Ni1 110.91(6) . . ?
N2 Al1 P1 81.93(5) . . ?
N2 Al1 O2 82.39(7) . . ?
N2 Al1 H200 136.7(12) . . ?
N1 Al1 Ni1 113.59(6) . . ?
N1 Al1 P1 87.02(5) . . ?
N1 Al1 O2 100.66(7) . . ?
N1 Al1 N2 110.16(8) . . ?
N1 Al1 H200 113.1(12) . . ?
Ni2 Al2 P4 51.234(19) . . ?
Ni2 Al2 H201 45.5(9) . . ?
P4 Al2 H201 95.9(9) . . ?
O3 Al2 Ni2 132.89(5) . . ?
O3 Al2 P4 163.51(5) . . ?
O3 Al2 H201 92.5(9) . . ?
N3 Al2 Ni2 112.93(6) . . ?
N3 Al2 P4 81.65(5) . . ?
N3 Al2 O3 82.59(7) . . ?
N3 Al2 H201 138.0(9) . . ?
N4 Al2 Ni2 113.26(8) . . ?
N4 Al2 P4 87.40(6) . . ?
N4 Al2 O3 102.09(8) . . ?
N4 Al2 N3 107.94(9) . . ?
N4 Al2 H201 113.9(9) . . ?
C93 P5 Ni2 115.45(10) . . ?
C93 P5 C92 100.31(14) . . ?
C91 P5 Ni2 120.89(10) . . ?
C91 P5 C93 101.34(15) . . ?
C91 P5 C92 100.23(18) . . ?
C92 P5 Ni2 115.46(12) . . ?
C23 O2 Al1 112.29(11) . . ?
C23 O2 C24 118.25(15) . . ?
C24 O2 Al1 127.06(12) . . ?
C70 O3 Al2 112.30(11) . . ?
C70 O3 C71 119.17(17) . . ?
C71 O3 Al2 125.95(14) . . ?
C12 O1 C17 117.12(18) . . ?
C18 N2 Al1 112.54(13) . . ?
C18 N2 C25 122.17(16) . . ?
C25 N2 Al1 125.28(13) . . ?
C11 N1 Al1 120.98(13) . . ?
C1 N1 Al1 119.40(13) . . ?
C1 N1 C11 118.42(17) . . ?
C72 N3 Al2 125.36(14) . . ?
C65 N3 Al2 112.01(13) . . ?
C65 N3 C72 122.61(17) . . ?
C58 O5 C63 117.3(9) . . ?
C47 N4 Al2 119.47(14) . . ?
C47 N4 C57 116.3(2) . . ?
C47 N4 C94 118.5(3) . . ?
C57 N4 Al2 119.76(19) . . ?
C94 N4 Al2 120.1(2) . . ?
N3 C72 C73 119.29(18) . . ?
C77 C72 N3 123.58(19) . . ?
C77 C72 C73 117.02(18) . . ?
C12 C11 N1 120.80(18) . . ?
C16 C11 N1 120.43(18) . . ?
C16 C11 C12 118.58(19) . . ?
C57 C62 H62 119.1 . . ?
C61 C62 H62 119.1 . . ?
C61 C62 C57 121.8(13) . . ?
C72 C77 H77 119.1 . . ?
C76 C77 C72 121.8(2) . . ?
C76 C77 H77 119.1 . . ?
C28 C29 H29 119.2 . . ?
C28 C29 C30 121.64(19) . . ?
C30 C29 H29 119.2 . . ?
N2 C18 C23 115.62(17) . . ?
N2 C18 C19 129.19(18) . . ?
C19 C18 C23 115.09(18) . . ?
C49 C48 P4 118.36(15) . . ?
C49 C48 C47 119.02(19) . . ?
C47 C48 P4 122.59(15) . . ?
C25 C26 P1 118.32(14) . . ?
C27 C26 P1 122.30(15) . . ?
C27 C26 C25 119.33(18) . . ?
N1 C1 C6 120.25(18) . . ?
N1 C1 C2 122.81(18) . . ?
C2 C1 C6 116.91(18) . . ?
C1 C6 P1 122.87(15) . . ?
C5 C6 P1 118.33(15) . . ?
C5 C6 C1 118.79(19) . . ?
C29 C28 C27 116.31(18) . . ?
C29 C28 C31 124.20(18) . . ?
C27 C28 C31 119.46(18) . . ?
N2 C25 C26 119.76(17) . . ?
C30 C25 N2 123.55(18) . . ?
C30 C25 C26 116.63(18) . . ?
C75 C74 H74 118.4 . . ?
C75 C74 C73 123.3(2) . . ?
C73 C74 H74 118.4 . . ?
O1 C12 C11 115.22(18) . . ?
O1 C12 C13 124.5(2) . . ?
C13 C12 C11 120.3(2) . . ?
N3 C65 C70 115.11(19) . . ?
N3 C65 C66 129.19(18) . . ?
C66 C65 C70 115.55(19) . . ?
C18 C23 O2 111.85(17) . . ?
C22 C23 O2 123.29(17) . . ?
C22 C23 C18 124.86(18) . . ?
O3 C70 C65 111.98(18) . . ?
C69 C70 O3 123.77(18) . . ?
C69 C70 C65 124.2(2) . . ?
C29 C30 C25 121.91(19) . . ?
C29 C30 H30 119.0 . . ?
C25 C30 H30 119.0 . . ?
C48 C49 H49 118.1 . . ?
C50 C49 C48 123.76(19) . . ?
C50 C49 H49 118.1 . . ?
C18 C19 H19 119.5 . . ?
C20 C19 C18 120.95(19) . . ?
C20 C19 H19 119.5 . . ?
C26 C27 C28 123.35(19) . . ?
C26 C27 H27 118.3 . . ?
C28 C27 H27 118.3 . . ?
C23 C22 H22 120.8 . . ?
C23 C22 C21 118.32(19) . . ?
C21 C22 H22 120.8 . . ?
C6 C5 H5 118.2 . . ?
C4 C5 C6 123.6(2) . . ?
C4 C5 H5 118.2 . . ?
C49 C50 C51 115.93(19) . . ?
C49 C50 C53 121.16(18) . . ?
C51 C50 C53 122.83(19) . . ?
C19 C20 H20 119.1 . . ?
C21 C20 C19 121.79(19) . . ?
C21 C20 H20 119.1 . . ?
O2 C24 H24A 109.5 . . ?
O2 C24 H24B 109.5 . . ?
O2 C24 H24C 109.5 . . ?
H24A C24 H24B 109.5 . . ?
H24A C24 H24C 109.5 . . ?
H24B C24 H24C 109.5 . . ?
C5 C4 C3 116.30(19) . . ?
C5 C4 C7 120.2(2) . . ?
C3 C4 C7 123.5(2) . . ?
C83 C82 P4 123.63(16) . . ?
C83 C82 C87 117.78(19) . . ?
C87 C82 P4 117.97(16) . . ?
N4 C47 C48 120.66(19) . . ?
N4 C47 C52 122.60(19) . . ?
C52 C47 C48 116.63(19) . . ?
C11 C16 H16 119.5 . . ?
C11 C16 C15 121.0(2) . . ?
C15 C16 H16 119.5 . . ?
C77 C76 H76 119.1 . . ?
C77 C76 C75 121.7(2) . . ?
C75 C76 H76 119.1 . . ?
C1 C2 H2 119.0 . . ?
C3 C2 C1 122.0(2) . . ?
C3 C2 H2 119.0 . . ?
C35 C36 H36 119.6 . . ?
C35 C36 C37 120.8(2) . . ?
C37 C36 H36 119.6 . . ?
C66 C67 H67 119.2 . . ?
C68 C67 H67 119.2 . . ?
C68 C67 C66 121.6(2) . . ?
C36 C35 P1 120.71(16) . . ?
C36 C35 C40 117.92(19) . . ?
C40 C35 P1 120.55(16) . . ?
C74 C75 C76 116.44(18) . . ?
C74 C75 C78 121.14(19) . . ?
C76 C75 C78 122.14(19) . . ?
C50 C51 H51 119.0 . . ?
C52 C51 C50 122.0(2) . . ?
C52 C51 H51 119.0 . . ?
C72 C73 P4 118.60(14) . . ?
C74 C73 P4 121.60(16) . . ?
C74 C73 C72 119.52(19) . . ?
C35 C40 H40 119.4 . . ?
C39 C40 C35 121.1(2) . . ?
C39 C40 H40 119.4 . . ?
C65 C66 H66 119.6 . . ?
C67 C66 C65 120.83(19) . . ?
C67 C66 H66 119.6 . . ?
C22 C21 H21 120.6 . . ?
C20 C21 C22 118.83(19) . . ?
C20 C21 H21 120.6 . . ?
C82 C83 H83 119.6 . . ?
C82 C83 C84 120.7(2) . . ?
C84 C83 H83 119.6 . . ?
C70 C69 H69 120.7 . . ?
C70 C69 C68 118.5(2) . . ?
C68 C69 H69 120.7 . . ?
C40 C39 H39 120.0 . . ?
C38 C39 C40 120.0(2) . . ?
C38 C39 H39 120.0 . . ?
C28 C31 C32 108.45(16) . . ?
C34 C31 C28 111.69(18) . . ?
C34 C31 C33 108.20(18) . . ?
C34 C31 C32 109.10(18) . . ?
C33 C31 C28 110.34(17) . . ?
C33 C31 C32 109.02(19) . . ?
C4 C3 H3 119.1 . . ?
C2 C3 C4 121.7(2) . . ?
C2 C3 H3 119.1 . . ?
C67 C68 C69 119.2(2) . . ?
C67 C68 H68 120.4 . . ?
C69 C68 H68 120.4 . . ?
C9 C7 C4 109.22(19) . . ?
C9 C7 C8 107.3(2) . . ?
C10 C7 C4 110.24(18) . . ?
C10 C7 C9 109.9(2) . . ?
C10 C7 C8 108.5(2) . . ?
C8 C7 C4 111.7(2) . . ?
C82 C87 H87 119.4 . . ?
C86 C87 C82 121.3(2) . . ?
C86 C87 H87 119.4 . . ?
C47 C52 H52 119.0 . . ?
C51 C52 C47 121.98(19) . . ?
C51 C52 H52 119.0 . . ?
C54 C53 C50 111.14(18) . . ?
C56 C53 C50 111.21(19) . . ?
C56 C53 C54 107.0(2) . . ?
C55 C53 C50 108.76(19) . . ?
C55 C53 C54 109.0(2) . . ?
C55 C53 C56 109.8(2) . . ?
C31 C34 H34A 109.5 . . ?
C31 C34 H34B 109.5 . . ?
C31 C34 H34C 109.5 . . ?
H34A C34 H34B 109.5 . . ?
H34A C34 H34C 109.5 . . ?
H34B C34 H34C 109.5 . . ?
C75 C78 C80 111.56(18) . . ?
C79 C78 C75 107.83(17) . . ?
C79 C78 C80 108.78(19) . . ?
C79 C78 C81 108.7(2) . . ?
C81 C78 C75 112.07(18) . . ?
C81 C78 C80 107.81(19) . . ?
C12 C13 H13 120.0 . . ?
C14 C13 C12 120.1(2) . . ?
C14 C13 H13 120.0 . . ?
C83 C84 H84 119.8 . . ?
C85 C84 C83 120.5(2) . . ?
C85 C84 H84 119.8 . . ?
C84 C85 H85 120.2 . . ?
C84 C85 C86 119.6(2) . . ?
C86 C85 H85 120.2 . . ?
C87 C86 C85 120.1(2) . . ?
C87 C86 H86 119.9 . . ?
C85 C86 H86 119.9 . . ?
C39 C38 H38 120.3 . . ?
C37 C38 C39 119.4(2) . . ?
C37 C38 H38 120.3 . . ?
C16 C15 H15 120.2 . . ?
C14 C15 C16 119.6(2) . . ?
C14 C15 H15 120.2 . . ?
C31 C33 H33A 109.5 . . ?
C31 C33 H33B 109.5 . . ?
C31 C33 H33C 109.5 . . ?
H33A C33 H33B 109.5 . . ?
H33A C33 H33C 109.5 . . ?
H33B C33 H33C 109.5 . . ?
C78 C79 H79A 109.5 . . ?
C78 C79 H79B 109.5 . . ?
C78 C79 H79C 109.5 . . ?
H79A C79 H79B 109.5 . . ?
H79A C79 H79C 109.5 . . ?
H79B C79 H79C 109.5 . . ?
P2 C41 H41A 109.5 . . ?
P2 C41 H41B 109.5 . . ?
P2 C41 H41C 109.5 . . ?
H41A C41 H41B 109.5 . . ?
H41A C41 H41C 109.5 . . ?
H41B C41 H41C 109.5 . . ?
O3 C71 H71A 109.5 . . ?
O3 C71 H71B 109.5 . . ?
O3 C71 H71C 109.5 . . ?
H71A C71 H71B 109.5 . . ?
H71A C71 H71C 109.5 . . ?
H71B C71 H71C 109.5 . . ?
P6 C88 H88A 109.5 . . ?
P6 C88 H88B 109.5 . . ?
P6 C88 H88C 109.5 . . ?
H88A C88 H88B 109.5 . . ?
H88A C88 H88C 109.5 . . ?
H88B C88 H88C 109.5 . . ?
C31 C32 H32A 109.5 . . ?
C31 C32 H32B 109.5 . . ?
C31 C32 H32C 109.5 . . ?
H32A C32 H32B 109.5 . . ?
H32A C32 H32C 109.5 . . ?
H32B C32 H32C 109.5 . . ?
C53 C54 H54A 109.5 . . ?
C53 C54 H54B 109.5 . . ?
C53 C54 H54C 109.5 . . ?
H54A C54 H54B 109.5 . . ?
H54A C54 H54C 109.5 . . ?
H54B C54 H54C 109.5 . . ?
C36 C37 H37 119.6 . . ?
C38 C37 C36 120.7(2) . . ?
C38 C37 H37 119.6 . . ?
C78 C80 H80A 109.5 . . ?
C78 C80 H80B 109.5 . . ?
C78 C80 H80C 109.5 . . ?
H80A C80 H80B 109.5 . . ?
H80A C80 H80C 109.5 . . ?
H80B C80 H80C 109.5 . . ?
P6 C90 H90A 109.5 . . ?
P6 C90 H90B 109.5 . . ?
P6 C90 H90C 109.5 . . ?
H90A C90 H90B 109.5 . . ?
H90A C90 H90C 109.5 . . ?
H90B C90 H90C 109.5 . . ?
P2 C42 H42A 109.5 . . ?
P2 C42 H42B 109.5 . . ?
P2 C42 H42C 109.5 . . ?
H42A C42 H42B 109.5 . . ?
H42A C42 H42C 109.5 . . ?
H42B C42 H42C 109.5 . . ?
C13 C14 H14 119.8 . . ?
C15 C14 C13 120.4(2) . . ?
C15 C14 H14 119.8 . . ?
P3 C44 H44A 109.5 . . ?
P3 C44 H44B 109.5 . . ?
P3 C44 H44C 109.5 . . ?
H44A C44 H44B 109.5 . . ?
H44A C44 H44C 109.5 . . ?
H44B C44 H44C 109.5 . . ?
P3 C45 H45A 109.5 . . ?
P3 C45 H45B 109.5 . . ?
P3 C45 H45C 109.5 . . ?
H45A C45 H45B 109.5 . . ?
H45A C45 H45C 109.5 . . ?
H45B C45 H45C 109.5 . . ?
P6 C89 H89A 109.5 . . ?
P6 C89 H89B 109.5 . . ?
P6 C89 H89C 109.5 . . ?
H89A C89 H89B 109.5 . . ?
H89A C89 H89C 109.5 . . ?
H89B C89 H89C 109.5 . . ?
P3 C46 H46A 109.5 . . ?
P3 C46 H46B 109.5 . . ?
P3 C46 H46C 109.5 . . ?
H46A C46 H46B 109.5 . . ?
H46A C46 H46C 109.5 . . ?
H46B C46 H46C 109.5 . . ?
O1 C17 H17A 109.5 . . ?
O1 C17 H17B 109.5 . . ?
O1 C17 H17C 109.5 . . ?
H17A C17 H17B 109.5 . . ?
H17A C17 H17C 109.5 . . ?
H17B C17 H17C 109.5 . . ?
P2 C43 H43A 109.5 . . ?
P2 C43 H43B 109.5 . . ?
P2 C43 H43C 109.5 . . ?
H43A C43 H43B 109.5 . . ?
H43A C43 H43C 109.5 . . ?
H43B C43 H43C 109.5 . . ?
C7 C9 H9A 109.5 . . ?
C7 C9 H9B 109.5 . . ?
C7 C9 H9C 109.5 . . ?
H9A C9 H9B 109.5 . . ?
H9A C9 H9C 109.5 . . ?
H9B C9 H9C 109.5 . . ?
C53 C56 H56A 109.5 . . ?
C53 C56 H56B 109.5 . . ?
C53 C56 H56C 109.5 . . ?
H56A C56 H56B 109.5 . . ?
H56A C56 H56C 109.5 . . ?
H56B C56 H56C 109.5 . . ?
C53 C55 H55A 109.5 . . ?
C53 C55 H55B 109.5 . . ?
C53 C55 H55C 109.5 . . ?
H55A C55 H55B 109.5 . . ?
H55A C55 H55C 109.5 . . ?
H55B C55 H55C 109.5 . . ?
C7 C10 H10D 109.5 . . ?
C7 C10 H10E 109.5 . . ?
C7 C10 H10F 109.5 . . ?
H10D C10 H10E 109.5 . . ?
H10D C10 H10F 109.5 . . ?
H10E C10 H10F 109.5 . . ?
C78 C81 H81A 109.5 . . ?
C78 C81 H81B 109.5 . . ?
C78 C81 H81C 109.5 . . ?
H81A C81 H81B 109.5 . . ?
H81A C81 H81C 109.5 . . ?
H81B C81 H81C 109.5 . . ?
P5 C93 H93A 109.5 . . ?
P5 C93 H93B 109.5 . . ?
P5 C93 H93C 109.5 . . ?
H93A C93 H93B 109.5 . . ?
H93A C93 H93C 109.5 . . ?
H93B C93 H93C 109.5 . . ?
C7 C8 H8A 109.5 . . ?
C7 C8 H8B 109.5 . . ?
C7 C8 H8C 109.5 . . ?
H8A C8 H8B 109.5 . . ?
H8A C8 H8C 109.5 . . ?
H8B C8 H8C 109.5 . . ?
C60 C59 H59 120.0 . . ?
C60 C59 C58 119.9(6) . . ?
C58 C59 H59 120.0 . . ?
P5 C91 H91A 109.5 . . ?
P5 C91 H91B 109.5 . . ?
P5 C91 H91C 109.5 . . ?
H91A C91 H91B 109.5 . . ?
H91A C91 H91C 109.5 . . ?
H91B C91 H91C 109.5 . . ?
P5 C92 H92A 109.5 . . ?
P5 C92 H92B 109.5 . . ?
P5 C92 H92C 109.5 . . ?
H92A C92 H92B 109.5 . . ?
H92A C92 H92C 109.5 . . ?
H92B C92 H92C 109.5 . . ?
C59 C60 H60 119.5 . . ?
C61 C60 C59 121.0(6) . . ?
C61 C60 H60 119.5 . . ?
C62 C57 N4 126.1(8) . . ?
C58 C57 N4 115.5(5) . . ?
C58 C57 C62 118.2(9) . . ?
O5 C58 C59 123.5(7) . . ?
O5 C58 C57 116.2(7) . . ?
C57 C58 C59 120.3(5) . . ?
C62 C61 H61 120.6 . . ?
C60 C61 C62 118.8(9) . . ?
C60 C61 H61 120.6 . . ?
O5 C63 H63A 109.5 . . ?
O5 C63 H63B 109.5 . . ?
O5 C63 H63C 109.5 . . ?
H63A C63 H63B 109.5 . . ?
H63A C63 H63C 109.5 . . ?
H63B C63 H63C 109.5 . . ?
C94 C99 C98 118.6(8) . . ?
O4 C99 C94 114.4(10) . . ?
O4 C99 C98 127.0(11) . . ?
C99 C94 N4 112.0(6) . . ?
C99 C94 C95 118.7(12) . . ?
C95 C94 N4 129.1(12) . . ?
C97 C96 H96 119.9 . . ?
C97 C96 C95 120.2(14) . . ?
C95 C96 H96 119.9 . . ?
C96 C97 H97 119.2 . . ?
C96 C97 C98 121.7(8) . . ?
C98 C97 H97 119.2 . . ?
C99 C98 H98 119.7 . . ?
C97 C98 C99 120.7(10) . . ?
C97 C98 H98 119.7 . . ?
H10A C100 H10B 109.5 . . ?
H10A C100 H10C 109.5 . . ?
H10B C100 H10C 109.5 . . ?
O4 C100 H10A 109.5 . . ?
O4 C100 H10B 109.5 . . ?
O4 C100 H10C 109.5 . . ?
C99 O4 C100 117.0(12) . . ?
C94 C95 H95 120.0 . . ?
C96 C95 C94 120(2) . . ?
C96 C95 H95 120.0 . . ?
C103 O7 C102 112.1(4) . . ?
H10G C104 H10H 109.5 . . ?
H10G C104 H10I 109.5 . . ?
H10H C104 H10I 109.5 . . ?
C103 C104 H10G 109.5 . . ?
C103 C104 H10H 109.5 . . ?
C103 C104 H10I 109.5 . . ?
O7 C103 C104 105.8(4) . . ?
C104 C103 O6 135.1(5) . . ?
H10J C101 H10K 109.5 . . ?
H10J C101 H10L 109.5 . . ?
H10K C101 H10L 109.5 . . ?
C102 C101 H10J 109.5 . . ?
C102 C101 H10K 109.5 . . ?
C102 C101 H10L 109.5 . . ?
C101 C102 O7 118.4(4) . . ?
O6 C102 C101 76.0(6) . . ?
C102 O6 C103 116.4(7) . . ?

loop_
_geom_bond_atom_site_label_1
_geom_bond_atom_site_label_2
_geom_bond_distance
_geom_bond_site_symmetry_2
_geom_bond_publ_flag
Ni1 P1 2.1451(6) . ?
Ni1 P2 2.1673(6) . ?
Ni1 P3 2.1708(6) . ?
Ni1 Al1 2.2613(7) . ?
Ni1 H200 1.66(3) . ?
Ni2 P4 2.1410(6) . ?
Ni2 P6 2.1570(7) . ?
Ni2 Al2 2.2502(7) . ?
Ni2 P5 2.1613(7) . ?
Ni2 H201 1.61(3) . ?
P1 Al1 2.6477(7) . ?
P1 C26 1.835(2) . ?
P1 C6 1.843(2) . ?
P1 C35 1.844(2) . ?
P4 Al2 2.6360(8) . ?
P4 C48 1.839(2) . ?
P4 C82 1.842(2) . ?
P4 C73 1.839(2) . ?
P2 C41 1.832(2) . ?
P2 C42 1.834(2) . ?
P2 C43 1.831(2) . ?
P3 C44 1.825(2) . ?
P3 C45 1.835(2) . ?
P3 C46 1.827(2) . ?
P6 C88 1.836(2) . ?
P6 C90 1.831(2) . ?
P6 C89 1.829(2) . ?
Al1 O2 1.9514(15) . ?
Al1 N2 1.8991(17) . ?
Al1 N1 1.8584(18) . ?
Al1 H200 1.67(3) . ?
Al2 O3 1.9302(15) . ?
Al2 N3 1.9037(18) . ?
Al2 N4 1.855(2) . ?
Al2 H201 1.69(3) . ?
P5 C93 1.833(2) . ?
P5 C91 1.817(3) . ?
P5 C92 1.836(3) . ?
O2 C23 1.412(2) . ?
O2 C24 1.450(2) . ?
O3 C70 1.410(3) . ?
O3 C71 1.448(2) . ?
O1 C12 1.364(3) . ?
O1 C17 1.430(3) . ?
N2 C18 1.397(3) . ?
N2 C25 1.413(2) . ?
N1 C11 1.428(2) . ?
N1 C1 1.392(3) . ?
N3 C72 1.412(2) . ?
N3 C65 1.392(3) . ?
O5 C58 1.362(13) . ?
O5 C63 1.439(13) . ?
N4 C47 1.393(3) . ?
N4 C57 1.504(6) . ?
N4 C94 1.433(6) . ?
C72 C77 1.400(3) . ?
C72 C73 1.418(3) . ?
C11 C12 1.409(3) . ?
C11 C16 1.383(3) . ?
C62 H62 0.9500 . ?
C62 C57 1.41(2) . ?
C62 C61 1.38(2) . ?
C77 H77 0.9500 . ?
C77 C76 1.389(3) . ?
C29 H29 0.9500 . ?
C29 C28 1.390(3) . ?
C29 C30 1.396(3) . ?
C18 C23 1.406(3) . ?
C18 C19 1.401(3) . ?
C48 C49 1.401(3) . ?
C48 C47 1.422(3) . ?
C26 C25 1.428(3) . ?
C26 C27 1.393(3) . ?
C1 C6 1.423(3) . ?
C1 C2 1.402(3) . ?
C6 C5 1.408(3) . ?
C28 C27 1.398(3) . ?
C28 C31 1.535(3) . ?
C25 C30 1.397(3) . ?
C74 H74 0.9500 . ?
C74 C75 1.390(3) . ?
C74 C73 1.396(3) . ?
C12 C13 1.390(3) . ?
C65 C70 1.411(3) . ?
C65 C66 1.399(3) . ?
C23 C22 1.372(3) . ?
C70 C69 1.374(3) . ?
C30 H30 0.9500 . ?
C49 H49 0.9500 . ?
C49 C50 1.389(3) . ?
C19 H19 0.9500 . ?
C19 C20 1.392(3) . ?
C27 H27 0.9500 . ?
C22 H22 0.9500 . ?
C22 C21 1.398(3) . ?
C5 H5 0.9500 . ?
C5 C4 1.383(3) . ?
C50 C51 1.396(3) . ?
C50 C53 1.539(3) . ?
C20 H20 0.9500 . ?
C20 C21 1.381(3) . ?
C24 H24A 0.9800 . ?
C24 H24B 0.9800 . ?
C24 H24C 0.9800 . ?
C4 C3 1.400(3) . ?
C4 C7 1.540(3) . ?
C82 C83 1.394(3) . ?
C82 C87 1.404(3) . ?
C47 C52 1.405(3) . ?
C16 H16 0.9500 . ?
C16 C15 1.400(3) . ?
C76 H76 0.9500 . ?
C76 C75 1.394(3) . ?
C2 H2 0.9500 . ?
C2 C3 1.384(3) . ?
C36 H36 0.9500 . ?
C36 C35 1.391(3) . ?
C36 C37 1.392(3) . ?
C67 H67 0.9500 . ?
C67 C66 1.389(3) . ?
C67 C68 1.385(3) . ?
C35 C40 1.400(3) . ?
C75 C78 1.537(3) . ?
C51 H51 0.9500 . ?
C51 C52 1.382(3) . ?
C40 H40 0.9500 . ?
C40 C39 1.389(3) . ?
C66 H66 0.9500 . ?
C21 H21 0.9500 . ?
C83 H83 0.9500 . ?
C83 C84 1.395(3) . ?
C69 H69 0.9500 . ?
C69 C68 1.390(3) . ?
C39 H39 0.9500 . ?
C39 C38 1.388(3) . ?
C31 C34 1.533(3) . ?
C31 C33 1.535(3) . ?
C31 C32 1.536(3) . ?
C3 H3 0.9500 . ?
C68 H68 0.9500 . ?
C7 C9 1.525(3) . ?
C7 C10 1.521(3) . ?
C7 C8 1.535(4) . ?
C87 H87 0.9500 . ?
C87 C86 1.381(3) . ?
C52 H52 0.9500 . ?
C53 C54 1.537(3) . ?
C53 C56 1.530(3) . ?
C53 C55 1.530(3) . ?
C34 H34A 0.9800 . ?
C34 H34B 0.9800 . ?
C34 H34C 0.9800 . ?
C78 C79 1.534(3) . ?
C78 C80 1.540(3) . ?
C78 C81 1.535(3) . ?
C13 H13 0.9500 . ?
C13 C14 1.384(4) . ?
C84 H84 0.9500 . ?
C84 C85 1.379(4) . ?
C85 H85 0.9500 . ?
C85 C86 1.388(4) . ?
C86 H86 0.9500 . ?
C38 H38 0.9500 . ?
C38 C37 1.378(3) . ?
C15 H15 0.9500 . ?
C15 C14 1.379(4) . ?
C33 H33A 0.9800 . ?
C33 H33B 0.9800 . ?
C33 H33C 0.9800 . ?
C79 H79A 0.9800 . ?
C79 H79B 0.9800 . ?
C79 H79C 0.9800 . ?
C41 H41A 0.9800 . ?
C41 H41B 0.9800 . ?
C41 H41C 0.9800 . ?
C71 H71A 0.9800 . ?
C71 H71B 0.9800 . ?
C71 H71C 0.9800 . ?
C88 H88A 0.9800 . ?
C88 H88B 0.9800 . ?
C88 H88C 0.9800 . ?
C32 H32A 0.9800 . ?
C32 H32B 0.9800 . ?
C32 H32C 0.9800 . ?
C54 H54A 0.9800 . ?
C54 H54B 0.9800 . ?
C54 H54C 0.9800 . ?
C37 H37 0.9500 . ?
C80 H80A 0.9800 . ?
C80 H80B 0.9800 . ?
C80 H80C 0.9800 . ?
C90 H90A 0.9800 . ?
C90 H90B 0.9800 . ?
C90 H90C 0.9800 . ?
C42 H42A 0.9800 . ?
C42 H42B 0.9800 . ?
C42 H42C 0.9800 . ?
C14 H14 0.9500 . ?
C44 H44A 0.9800 . ?
C44 H44B 0.9800 . ?
C44 H44C 0.9800 . ?
C45 H45A 0.9800 . ?
C45 H45B 0.9800 . ?
C45 H45C 0.9800 . ?
C89 H89A 0.9800 . ?
C89 H89B 0.9800 . ?
C89 H89C 0.9800 . ?
C46 H46A 0.9800 . ?
C46 H46B 0.9800 . ?
C46 H46C 0.9800 . ?
C17 H17A 0.9800 . ?
C17 H17B 0.9800 . ?
C17 H17C 0.9800 . ?
C43 H43A 0.9800 . ?
C43 H43B 0.9800 . ?
C43 H43C 0.9800 . ?
C9 H9A 0.9800 . ?
C9 H9B 0.9800 . ?
C9 H9C 0.9800 . ?
C56 H56A 0.9800 . ?
C56 H56B 0.9800 . ?
C56 H56C 0.9800 . ?
C55 H55A 0.9800 . ?
C55 H55B 0.9800 . ?
C55 H55C 0.9800 . ?
C10 H10D 0.9800 . ?
C10 H10E 0.9800 . ?
C10 H10F 0.9800 . ?
C81 H81A 0.9800 . ?
C81 H81B 0.9800 . ?
C81 H81C 0.9800 . ?
C93 H93A 0.9800 . ?
C93 H93B 0.9800 . ?
C93 H93C 0.9800 . ?
C8 H8A 0.9800 . ?
C8 H8B 0.9800 . ?
C8 H8C 0.9800 . ?
C59 H59 0.9500 . ?
C59 C60 1.388(8) . ?
C59 C58 1.398(10) . ?
C91 H91A 0.9800 . ?
C91 H91B 0.9800 . ?
C91 H91C 0.9800 . ?
C92 H92A 0.9800 . ?
C92 H92B 0.9800 . ?
C92 H92C 0.9800 . ?
C60 H60 0.9500 . ?
C60 C61 1.377(7) . ?
C57 C58 1.384(7) . ?
C61 H61 0.9500 . ?
C63 H63A 0.9800 . ?
C63 H63B 0.9800 . ?
C63 H63C 0.9800 . ?
C99 C94 1.406(9) . ?
C99 C98 1.417(13) . ?
C99 O4 1.353(15) . ?
C94 C95 1.41(2) . ?
C96 H96 0.9500 . ?
C96 C97 1.351(14) . ?
C96 C95 1.40(2) . ?
C97 H97 0.9500 . ?
C97 C98 1.353(14) . ?
C98 H98 0.9500 . ?
C100 H10A 0.9800 . ?
C100 H10B 0.9800 . ?
C100 H10C 0.9800 . ?
C100 O4 1.430(19) . ?
C95 H95 0.9500 . ?
O7 C103 1.374(6) . ?
O7 C102 1.546(7) . ?
C104 H10G 0.9800 . ?
C104 H10H 0.9800 . ?
C104 H10I 0.9800 . ?
C104 C103 1.426(7) . ?
C103 O6 1.528(10) . ?
C101 H10J 0.9800 . ?
C101 H10K 0.9800 . ?
C101 H10L 0.9800 . ?
C101 C102 1.477(8) . ?
C102 O6 1.322(9) . ?

loop_
_geom_torsion_atom_site_label_1
_geom_torsion_atom_site_label_2
_geom_torsion_atom_site_label_3
_geom_torsion_atom_site_label_4
_geom_torsion
_geom_torsion_site_symmetry_1
_geom_torsion_site_symmetry_2
_geom_torsion_site_symmetry_3
_geom_torsion_site_symmetry_4
_geom_torsion_publ_flag
Ni1 P1 C26 C25 53.70(17) . . . . ?
Ni1 P1 C26 C27 -123.80(16) . . . . ?
Ni1 P1 C6 C1 -17.4(2) . . . . ?
Ni1 P1 C6 C5 162.41(12) . . . . ?
Ni1 P1 C35 C36 -101.82(17) . . . . ?
Ni1 P1 C35 C40 67.57(17) . . . . ?
Ni1 Al1 N2 C18 154.69(12) . . . . ?
Ni1 Al1 N2 C25 -26.52(17) . . . . ?
Ni1 Al1 N1 C11 -126.53(14) . . . . ?
Ni1 Al1 N1 C1 66.20(15) . . . . ?
Ni2 P4 C48 C49 -161.36(13) . . . . ?
Ni2 P4 C48 C47 20.7(2) . . . . ?
Ni2 P4 C82 C83 108.74(16) . . . . ?
Ni2 P4 C82 C87 -62.02(16) . . . . ?
Ni2 P4 C73 C72 -55.61(17) . . . . ?
Ni2 P4 C73 C74 118.33(16) . . . . ?
Ni2 Al2 N4 C47 -64.3(2) . . . . ?
Ni2 Al2 N4 C57 140.2(3) . . . . ?
Ni2 Al2 N4 C94 99.7(4) . . . . ?
P1 Al1 N2 C18 -162.48(14) . . . . ?
P1 Al1 N2 C25 16.31(15) . . . . ?
P1 Al1 N1 C11 -171.36(15) . . . . ?
P1 Al1 N1 C1 21.37(14) . . . . ?
P1 C26 C25 N2 9.7(3) . . . . ?
P1 C26 C25 C30 -167.76(15) . . . . ?
P1 C26 C27 C28 173.51(16) . . . . ?
P1 C6 C5 C4 -174.70(16) . . . . ?
P1 C35 C40 C39 -171.03(16) . . . . ?
P4 Al2 N4 C47 -18.84(19) . . . . ?
P4 Al2 N4 C57 -174.4(3) . . . . ?
P4 Al2 N4 C94 145.1(4) . . . . ?
P4 C48 C49 C50 176.71(17) . . . . ?
P4 C48 C47 N4 11.1(3) . . . . ?
P4 C48 C47 C52 -172.70(17) . . . . ?
P4 C82 C83 C84 -171.65(16) . . . . ?
P4 C82 C87 C86 173.51(16) . . . . ?
Al1 P1 C26 C25 1.20(16) . . . . ?
Al1 P1 C26 C27 -176.29(17) . . . . ?
Al1 P1 C6 C1 20.12(16) . . . . ?
Al1 P1 C6 C5 -160.06(16) . . . . ?
Al1 P1 C35 C36 -73.3(3) . . . . ?
Al1 P1 C35 C40 96.1(2) . . . . ?
Al1 O2 C23 C18 16.1(2) . . . . ?
Al1 O2 C23 C22 -164.01(17) . . . . ?
Al1 N2 C18 C23 -16.6(2) . . . . ?
Al1 N2 C18 C19 159.51(19) . . . . ?
Al1 N2 C25 C26 -20.8(3) . . . . ?
Al1 N2 C25 C30 156.43(16) . . . . ?
Al1 N1 C11 C12 -91.7(2) . . . . ?
Al1 N1 C11 C16 83.3(2) . . . . ?
Al1 N1 C1 C6 -13.7(2) . . . . ?
Al1 N1 C1 C2 164.22(15) . . . . ?
Al2 P4 C48 C49 159.17(17) . . . . ?
Al2 P4 C48 C47 -18.81(17) . . . . ?
Al2 P4 C82 C83 89.5(3) . . . . ?
Al2 P4 C82 C87 -81.3(3) . . . . ?
Al2 P4 C73 C72 -3.54(16) . . . . ?
Al2 P4 C73 C74 170.41(16) . . . . ?
Al2 O3 C70 C65 -16.2(2) . . . . ?
Al2 O3 C70 C69 161.57(17) . . . . ?
Al2 N3 C72 C77 -154.61(16) . . . . ?
Al2 N3 C72 C73 21.4(3) . . . . ?
Al2 N3 C65 C70 18.4(2) . . . . ?
Al2 N3 C65 C66 -156.87(19) . . . . ?
Al2 N4 C47 C48 11.3(3) . . . . ?
Al2 N4 C47 C52 -164.70(19) . . . . ?
Al2 N4 C57 C62 74.7(10) . . . . ?
Al2 N4 C57 C58 -100.7(3) . . . . ?
Al2 N4 C94 C99 99.2(4) . . . . ?
Al2 N4 C94 C95 -75.4(18) . . . . ?
O2 Al1 N2 C18 19.93(13) . . . . ?
O2 Al1 N2 C25 -161.27(17) . . . . ?
O2 Al1 N1 C11 22.63(16) . . . . ?
O2 Al1 N1 C1 -144.64(14) . . . . ?
O2 C23 C22 C21 179.82(19) . . . . ?
O3 Al2 N4 C47 147.54(18) . . . . ?
O3 Al2 N4 C57 -8.0(3) . . . . ?
O3 Al2 N4 C94 -48.5(4) . . . . ?
O3 C70 C69 C68 -175.9(2) . . . . ?
O1 C12 C13 C14 179.4(2) . . . . ?
N2 Al1 N1 C11 108.36(15) . . . . ?
N2 Al1 N1 C1 -58.91(16) . . . . ?
N2 C18 C23 O2 0.1(3) . . . . ?
N2 C18 C23 C22 -179.88(19) . . . . ?
N2 C18 C19 C20 179.7(2) . . . . ?
N2 C25 C30 C29 174.00(19) . . . . ?
N1 Al1 N2 C18 -78.68(15) . . . . ?
N1 Al1 N2 C25 100.11(17) . . . . ?
N1 C11 C12 O1 -4.2(3) . . . . ?
N1 C11 C12 C13 175.42(19) . . . . ?
N1 C11 C16 C15 -175.7(2) . . . . ?
N1 C1 C6 P1 -11.0(3) . . . . ?
N1 C1 C6 C5 169.21(18) . . . . ?
N1 C1 C2 C3 -171.73(19) . . . . ?
N3 Al2 N4 C47 61.5(2) . . . . ?
N3 Al2 N4 C57 -94.0(3) . . . . ?
N3 Al2 N4 C94 -134.5(4) . . . . ?
N3 C72 C77 C76 178.77(19) . . . . ?
N3 C72 C73 P4 -7.9(2) . . . . ?
N3 C72 C73 C74 178.02(18) . . . . ?
N3 C65 C70 O3 -1.3(3) . . . . ?
N3 C65 C70 C69 -179.06(19) . . . . ?
N3 C65 C66 C67 177.7(2) . . . . ?
N4 C47 C52 C51 169.6(2) . . . . ?
N4 C57 C58 O5 -6.8(9) . . . . ?
N4 C57 C58 C59 172.5(5) . . . . ?
N4 C94 C95 C96 176.5(13) . . . . ?
C72 N3 C65 C70 -160.17(18) . . . . ?
C72 N3 C65 C66 24.5(3) . . . . ?
C72 C77 C76 C75 1.7(3) . . . . ?
C11 N1 C1 C6 178.70(17) . . . . ?
C11 N1 C1 C2 -3.4(3) . . . . ?
C11 C12 C13 C14 -0.2(3) . . . . ?
C11 C16 C15 C14 0.7(4) . . . . ?
C62 C57 C58 O5 177.3(12) . . . . ?
C62 C57 C58 C59 -3.3(11) . . . . ?
C77 C72 C73 P4 168.37(15) . . . . ?
C77 C72 C73 C74 -5.7(3) . . . . ?
C77 C76 C75 C74 -2.8(3) . . . . ?
C77 C76 C75 C78 -176.86(19) . . . . ?
C29 C28 C27 C26 -3.5(3) . . . . ?
C29 C28 C31 C34 13.2(3) . . . . ?
C29 C28 C31 C33 133.6(2) . . . . ?
C29 C28 C31 C32 -107.0(2) . . . . ?
C18 N2 C25 C26 157.86(18) . . . . ?
C18 N2 C25 C30 -24.9(3) . . . . ?
C18 C23 C22 C21 -0.3(3) . . . . ?
C18 C19 C20 C21 1.8(3) . . . . ?
C48 P4 C82 C83 -25.00(19) . . . . ?
C48 P4 C82 C87 164.24(16) . . . . ?
C48 P4 C73 C72 81.32(17) . . . . ?
C48 P4 C73 C74 -104.73(17) . . . . ?
C48 C49 C50 C51 -2.2(3) . . . . ?
C48 C49 C50 C53 -179.0(2) . . . . ?
C48 C47 C52 C51 -6.6(3) . . . . ?
C26 P1 C6 C1 111.12(17) . . . . ?
C26 P1 C6 C5 -69.06(17) . . . . ?
C26 P1 C35 C36 136.77(17) . . . . ?
C26 P1 C35 C40 -53.85(18) . . . . ?
C26 C25 C30 C29 -8.7(3) . . . . ?
C1 N1 C11 C12 75.7(2) . . . . ?
C1 N1 C11 C16 -109.4(2) . . . . ?
C1 C6 C5 C4 5.1(3) . . . . ?
C1 C2 C3 C4 0.5(3) . . . . ?
C6 P1 C26 C25 -83.08(17) . . . . ?
C6 P1 C26 C27 99.43(18) . . . . ?
C6 P1 C35 C36 32.95(19) . . . . ?
C6 P1 C35 C40 -157.67(16) . . . . ?
C6 C1 C2 C3 6.3(3) . . . . ?
C6 C5 C4 C3 1.6(3) . . . . ?
C6 C5 C4 C7 -177.59(19) . . . . ?
C28 C29 C30 C25 1.3(3) . . . . ?
C25 N2 C18 C23 164.54(18) . . . . ?
C25 N2 C18 C19 -19.3(3) . . . . ?
C25 C26 C27 C28 -4.0(3) . . . . ?
C74 C75 C78 C79 -98.6(2) . . . . ?
C74 C75 C78 C80 142.0(2) . . . . ?
C74 C75 C78 C81 21.0(3) . . . . ?
C12 C11 C16 C15 -0.7(3) . . . . ?
C12 C13 C14 C15 0.2(4) . . . . ?
C65 N3 C72 C77 23.8(3) . . . . ?
C65 N3 C72 C73 -160.19(18) . . . . ?
C65 C70 C69 C68 1.6(3) . . . . ?
C23 C18 C19 C20 -4.1(3) . . . . ?
C23 C22 C21 C20 -2.3(3) . . . . ?
C70 C65 C66 C67 2.4(3) . . . . ?
C70 C69 C68 C67 0.6(3) . . . . ?
C30 C29 C28 C27 4.8(3) . . . . ?
C30 C29 C28 C31 -177.43(19) . . . . ?
C49 C48 C47 N4 -166.9(2) . . . . ?
C49 C48 C47 C52 9.3(3) . . . . ?
C49 C50 C51 C52 5.2(3) . . . . ?
C49 C50 C53 C54 -38.4(3) . . . . ?
C49 C50 C53 C56 -157.5(2) . . . . ?
C49 C50 C53 C55 81.6(3) . . . . ?
C19 C18 C23 O2 -176.64(17) . . . . ?
C19 C18 C23 C22 3.4(3) . . . . ?
C19 C20 C21 C22 1.6(3) . . . . ?
C27 C26 C25 N2 -172.74(18) . . . . ?
C27 C26 C25 C30 9.8(3) . . . . ?
C27 C28 C31 C34 -169.10(19) . . . . ?
C27 C28 C31 C33 -48.7(3) . . . . ?
C27 C28 C31 C32 70.6(2) . . . . ?
C5 C4 C3 C2 -4.5(3) . . . . ?
C5 C4 C7 C9 63.6(3) . . . . ?
C5 C4 C7 C10 -57.2(3) . . . . ?
C5 C4 C7 C8 -177.9(2) . . . . ?
C50 C51 C52 C47 -0.8(4) . . . . ?
C24 O2 C23 C18 179.76(17) . . . . ?
C24 O2 C23 C22 -0.3(3) . . . . ?
C82 P4 C48 C49 -39.93(18) . . . . ?
C82 P4 C48 C47 142.09(18) . . . . ?
C82 P4 C73 C72 -170.26(15) . . . . ?
C82 P4 C73 C74 3.68(19) . . . . ?
C82 C83 C84 C85 -0.8(3) . . . . ?
C82 C87 C86 C85 -1.8(3) . . . . ?
C47 N4 C57 C62 -81.6(10) . . . . ?
C47 N4 C57 C58 103.0(4) . . . . ?
C47 N4 C94 C99 -96.7(4) . . . . ?
C47 N4 C94 C95 88.7(17) . . . . ?
C47 C48 C49 C50 -5.2(3) . . . . ?
C16 C11 C12 O1 -179.19(19) . . . . ?
C16 C11 C12 C13 0.4(3) . . . . ?
C16 C15 C14 C13 -0.4(4) . . . . ?
C76 C75 C78 C79 75.1(3) . . . . ?
C76 C75 C78 C80 -44.2(3) . . . . ?
C76 C75 C78 C81 -165.2(2) . . . . ?
C2 C1 C6 P1 170.99(15) . . . . ?
C2 C1 C6 C5 -8.8(3) . . . . ?
C36 C35 C40 C39 -1.4(3) . . . . ?
C35 P1 C26 C25 170.87(16) . . . . ?
C35 P1 C26 C27 -6.6(2) . . . . ?
C35 P1 C6 C1 -139.69(17) . . . . ?
C35 P1 C6 C5 40.13(17) . . . . ?
C35 C36 C37 C38 1.0(3) . . . . ?
C35 C40 C39 C38 1.8(3) . . . . ?
C75 C74 C73 P4 -169.15(16) . . . . ?
C75 C74 C73 C72 4.7(3) . . . . ?
C51 C50 C53 C54 145.0(2) . . . . ?
C51 C50 C53 C56 25.9(3) . . . . ?
C51 C50 C53 C55 -95.1(3) . . . . ?
C73 P4 C48 C49 68.26(18) . . . . ?
C73 P4 C48 C47 -109.73(19) . . . . ?
C73 P4 C82 C83 -130.39(17) . . . . ?
C73 P4 C82 C87 58.86(17) . . . . ?
C73 C72 C77 C76 2.7(3) . . . . ?
C73 C74 C75 C76 -0.4(3) . . . . ?
C73 C74 C75 C78 173.70(19) . . . . ?
C40 C39 C38 C37 -0.8(3) . . . . ?
C66 C65 C70 O3 174.67(17) . . . . ?
C66 C65 C70 C69 -3.1(3) . . . . ?
C66 C67 C68 C69 -1.2(4) . . . . ?
C83 C82 C87 C86 2.2(3) . . . . ?
C83 C84 C85 C86 1.2(3) . . . . ?
C39 C38 C37 C36 -0.6(4) . . . . ?
C31 C28 C27 C26 178.68(19) . . . . ?
C3 C4 C7 C9 -115.6(3) . . . . ?
C3 C4 C7 C10 123.6(2) . . . . ?
C3 C4 C7 C8 2.9(3) . . . . ?
C68 C67 C66 C65 -0.4(3) . . . . ?
C7 C4 C3 C2 174.7(2) . . . . ?
C87 C82 C83 C84 -0.9(3) . . . . ?
C53 C50 C51 C52 -178.0(2) . . . . ?
C84 C85 C86 C87 0.1(3) . . . . ?
C71 O3 C70 C65 -179.07(18) . . . . ?
C71 O3 C70 C69 -1.3(3) . . . . ?
C37 C36 C35 P1 169.66(17) . . . . ?
C37 C36 C35 C40 0.0(3) . . . . ?
C17 O1 C12 C11 172.92(19) . . . . ?
C17 O1 C12 C13 -6.7(3) . . . . ?
C59 C60 C61 C62 0.0(11) . . . . ?
C60 C59 C58 O5 -178.9(10) . . . . ?
C60 C59 C58 C57 1.8(9) . . . . ?
C57 N4 C47 C48 167.7(3) . . . . ?
C57 N4 C47 C52 -8.3(4) . . . . ?
C57 C62 C61 C60 -1.6(18) . . . . ?
C58 C59 C60 C61 -0.1(9) . . . . ?
C61 C62 C57 N4 -172.1(8) . . . . ?
C61 C62 C57 C58 3.3(18) . . . . ?
C63 O5 C58 C59 1.7(18) . . . . ?
C63 O5 C58 C57 -179.0(9) . . . . ?
C99 C94 C95 C96 2(3) . . . . ?
C94 N4 C47 C48 -152.9(4) . . . . ?
C94 N4 C47 C52 31.1(5) . . . . ?
C94 C99 C98 C97 -0.2(12) . . . . ?
C94 C99 O4 C100 -179.1(9) . . . . ?
C96 C97 C98 C99 1.7(15) . . . . ?
C97 C96 C95 C94 -1(3) . . . . ?
C98 C99 C94 N4 -176.9(5) . . . . ?
C98 C99 C94 C95 -1.7(17) . . . . ?
C98 C99 O4 C100 2.0(18) . . . . ?
O4 C99 C94 N4 4.1(10) . . . . ?
O4 C99 C94 C95 179.3(17) . . . . ?
O4 C99 C98 C97 178.6(11) . . . . ?
C95 C96 C97 C98 -1(2) . . . . ?
C104 C103 O6 C102 -119.5(8) . . . . ?
C103 O7 C102 C101 -76.1(6) . . . . ?
C101 C102 O6 C103 -154.3(7) . . . . ?
C102 O7 C103 C104 -177.8(4) . . . . ?
